data_1572447
loop_
_publ_author_name
'Zueva, Anna Y.'
'Bilyachenko, Alexey N.'
'Khrustalev, Victor N.'
'Shul'pina, Lidia S.'
'Ikonnikov, Nikolay S.'
'Dorovatovskii, Pavel V.'
'Shubina, Elena S.'
'Ragimov, Karim'
'Lobanov, Nikolai N.'
'Sun, Di'

_publ_section_title
;
 Rational (supra)molecular design and catalytic activity of cage-like
 Cu<sub>4</sub>-based phenylsilsesquioxanes.
;
_journal_issue 39
_journal_name_full Nanoscale
_journal_page_first 18389
_journal_page_last 18398
_journal_paper_doi 10.1039/d4nr02173h
_journal_volume 16
_journal_year 2024
_chemical_absolute_configuration ad
_chemical_formula_moiety 'C86.40 H98.80 Cu4 N2 Na4 O30 Si12, C84 H94 Cu4 N2 Na4 O30 Si12'
_chemical_formula_sum 'C170.4 H192.8 Cu8 N4 Na8 O60 Si24'
_chemical_formula_weight 4623.38
_space_group_crystal_system monoclinic
_space_group_IT_number 3
_space_group_name_Hall 'P 2y'
_space_group_name_H-M_alt 'P 1 2 1'
_atom_sites_solution_hydrogens mixed
_atom_sites_solution_primary difmap
_atom_sites_solution_secondary difmap
_audit_creation_method SHELXL-2013
_audit_update_record
;
2024-05-14 deposited with the CCDC.	2024-08-22 downloaded from the CCDC.
;
_cell_angle_alpha 90
_cell_angle_beta 90.369(9)
_cell_angle_gamma 90
_cell_formula_units_Z 1
_cell_length_a 19.8450(18)
_cell_length_b 12.7240(11)
_cell_length_c 20.3720(19)
_cell_measurement_reflns_used 3425
_cell_measurement_temperature 100(2)
_cell_measurement_theta_max 28.41
_cell_measurement_theta_min 2.38
_cell_volume 5144.0(8)
_computing_cell_refinement 'iMosflm (Battye et al., 2011)'
_computing_data_collection 'Marccd (Doyle, 2011)'
_computing_data_reduction iMosflm
_computing_molecular_graphics 'SHELXTL (Sheldrick, 2015)'
_computing_publication_material SHELXTL
_computing_structure_refinement 'SHELXL (Sheldrick, 2015)'
_computing_structure_solution 'SHELXT (Sheldrick, 2015)'
_diffrn_ambient_temperature 100(2)
_diffrn_measured_fraction_theta_full 0.995
_diffrn_measured_fraction_theta_max 0.993
_diffrn_measurement_device_type 'Rayonix SX165 CCD'
_diffrn_measurement_method '/f scan'
_diffrn_radiation_type synchrotron
_diffrn_radiation_wavelength 0.79313
_diffrn_reflns_av_R_equivalents 0.0419
_diffrn_reflns_av_unetI/netI 0.0659
_diffrn_reflns_Laue_measured_fraction_full 0.995
_diffrn_reflns_Laue_measured_fraction_max 0.993
_diffrn_reflns_limit_h_max 25
_diffrn_reflns_limit_h_min -25
_diffrn_reflns_limit_k_max 16
_diffrn_reflns_limit_k_min -16
_diffrn_reflns_limit_l_max 25
_diffrn_reflns_limit_l_min -26
_diffrn_reflns_number 41393
_diffrn_reflns_point_group_measured_fraction_full 0.987
_diffrn_reflns_point_group_measured_fraction_max 0.983
_diffrn_reflns_theta_full 28.417
_diffrn_reflns_theta_max 31.015
_diffrn_reflns_theta_min 1.145
_exptl_absorpt_coefficient_mu 1.410
_exptl_absorpt_correction_T_max 0.923
_exptl_absorpt_correction_T_min 0.734
_exptl_absorpt_correction_type multi-scan
_exptl_absorpt_process_details 'Scala (Evans, 2006)'
_exptl_crystal_colour blue
_exptl_crystal_density_diffrn 1.492
_exptl_crystal_description prism
_exptl_crystal_F_000 2379
_exptl_crystal_size_max 0.10
_exptl_crystal_size_mid 0.09
_exptl_crystal_size_min 0.04
_refine_diff_density_max 1.286
_refine_diff_density_min -0.814
_refine_diff_density_rms 0.110
_refine_ls_abs_structure_details
;
 Flack x determined using 6068 quotients [(I+)-(I-)]/[(I+)+(I-)]
 (Parsons and Flack (2004), Acta Cryst. A60, s61).
;
_refine_ls_abs_structure_Flack 0.031(5)
_refine_ls_extinction_method none
_refine_ls_goodness_of_fit_ref 1.001
_refine_ls_hydrogen_treatment constr
_refine_ls_matrix_type full
_refine_ls_number_parameters 1229
_refine_ls_number_reflns 23286
_refine_ls_number_restraints 25
_refine_ls_restrained_S_all 1.000
_refine_ls_R_factor_all 0.1028
_refine_ls_R_factor_gt 0.0655
_refine_ls_shift/su_max 0.000
_refine_ls_shift/su_mean 0.000
_refine_ls_structure_factor_coef Fsqd
_refine_ls_weighting_details 'w=1/[\s^2^(Fo^2^)+(0.099P)^2^+5.5P] where P=(Fo^2^+2Fc^2^)/3'
_refine_ls_weighting_scheme calc
_refine_ls_wR_factor_gt 0.1576
_refine_ls_wR_factor_ref 0.1816
_reflns_Friedel_coverage 0.894
_reflns_Friedel_fraction_full 0.977
_reflns_Friedel_fraction_max 0.972
_reflns_number_gt 15908
_reflns_number_total 23286
_reflns_threshold_expression 'I > 2\s(I)'
_cod_data_source_file d4nr02173h2.cif
_cod_data_source_block 4
_cod_depositor_comments 'Adding full bibliography for 1572445--1572463.cif.'
_cod_original_sg_symbol_H-M 'P 2'
_cod_original_formula_sum 'C170.40 H192.80 Cu8 N4 Na8 O60 Si24'
_cod_database_code 1572447
_shelx_space_group_comment
;
The symmetry employed for this shelxl refinement is uniquely defined
by the following loop, which should always be used as a source of
symmetry information in preference to the above space-group names.
They are only intended as comments.
;
_shelx_estimated_absorpt_t_min 0.872
_shelx_estimated_absorpt_t_max 0.946
_shelxl_version_number 2013-4

loop_
_space_group_symop_operation_xyz
'x, y, z'
'-x, y, -z'

loop_
_atom_site_label
_atom_site_type_symbol
_atom_site_fract_x
_atom_site_fract_y
_atom_site_fract_z
_atom_site_U_iso_or_equiv
_atom_site_adp_type
_atom_site_occupancy
_atom_site_site_symmetry_order
_atom_site_calc_flag
_atom_site_refinement_flags_posn
_atom_site_refinement_flags_adp
_atom_site_refinement_flags_occupancy
_atom_site_disorder_assembly
_atom_site_disorder_group
Cu1 Cu 0.06129(6) 0.54743(9) 0.54439(5) 0.0307(3) Uani 1 1 d . . . . .
Cu2 Cu 0.04433(5) 0.23789(9) 0.44054(5) 0.0305(3) Uani 1 1 d . . . . .
Cu3 Cu 0.45424(6) 0.45609(9) 0.05875(5) 0.0314(3) Uani 1 1 d . . . . .
Cu4 Cu 0.56098(6) 0.76029(9) 0.04404(5) 0.0307(3) Uani 1 1 d . . . . .
Si1 Si 0.02882(13) 0.5201(2) 0.69720(12) 0.0323(5) Uani 1 1 d . . . . .
Si2 Si 0.03628(13) 0.2768(2) 0.69456(12) 0.0318(5) Uani 1 1 d . . . . .
Si3 Si 0.11530(13) 0.2036(2) 0.58112(12) 0.0311(5) Uani 1 1 d . . . . .
Si4 Si 0.20189(13) 0.2680(2) 0.47179(12) 0.0332(5) Uani 1 1 d . . . . .
Si5 Si 0.20045(13) 0.5101(2) 0.46676(12) 0.0323(5) Uani 1 1 d . . . . .
Si6 Si 0.08262(13) 0.5841(2) 0.38985(12) 0.0313(5) Uani 1 1 d . . . . .
Si7 Si 0.53227(13) 0.4914(2) 0.19654(12) 0.0322(5) Uani 1 1 d . . . . .
Si8 Si 0.52815(13) 0.7319(2) 0.19749(12) 0.0320(5) Uani 1 1 d . . . . .
Si9 Si 0.41634(13) 0.7972(2) 0.11073(12) 0.0311(5) Uani 1 1 d . . . . .
Si10 Si 0.29966(13) 0.72449(19) 0.03263(12) 0.0311(5) Uani 1 1 d . . . . .
Si11 Si 0.29735(13) 0.4827(2) 0.02418(13) 0.0329(5) Uani 1 1 d . . . . .
Si12 Si 0.38708(13) 0.4208(2) -0.08319(13) 0.0332(5) Uani 1 1 d . . . . .
Na1 Na 0.1865(2) 0.5274(5) 0.6353(2) 0.0623(13) Uani 1 1 d . . . . .
Na2 Na 0.1354(2) 0.2557(4) 0.31703(19) 0.0466(10) Uani 1 1 d . . . . .
Na3 Na 0.3607(2) 0.4731(4) 0.1802(2) 0.0592(12) Uani 1 1 d . . . . .
Na4 Na 0.3125(2) 0.7362(4) -0.1345(2) 0.0550(12) Uani 1 1 d . . . . .
O1 O 0.0379(3) 0.3984(5) 0.7189(3) 0.0389(15) Uani 1 1 d . . . . .
O2 O 0.1055(3) 0.2564(5) 0.6532(3) 0.0348(14) Uani 1 1 d . . . . .
O3 O 0.1836(3) 0.2537(5) 0.5501(3) 0.0350(14) Uani 1 1 d . . . . .
O4 O 0.2264(3) 0.3883(5) 0.4631(3) 0.0409(15) Uani 1 1 d . . . . .
O5 O 0.1575(3) 0.5323(5) 0.3984(3) 0.0327(13) Uani 1 1 d . . . . .
O6 O 0.0514(3) 0.5363(5) 0.3216(3) 0.0358(14) Uani 1 1 d . . . . .
O7 O 0.0754(3) 0.5543(5) 0.6376(3) 0.0359(14) Uani 1 1 d . . . . .
O8 O -0.0275(3) 0.2464(5) 0.6515(3) 0.0375(15) Uani 1 1 d . . . . .
O9 O 0.0510(3) 0.2307(6) 0.5356(3) 0.0354(14) Uani 1 1 d . . . . .
O10 O 0.1391(3) 0.2381(5) 0.4263(3) 0.0366(15) Uani 1 1 d . . . . .
O11 O 0.1554(3) 0.5357(5) 0.5289(3) 0.0358(14) Uani 1 1 d . . . . .
O12 O 0.0370(3) 0.5520(6) 0.4513(3) 0.0390(16) Uani 1 1 d . . . . .
O13 O 0.5352(3) 0.6123(5) 0.2238(3) 0.0365(14) Uani 1 1 d . . . . .
O14 O 0.4480(3) 0.7474(5) 0.1788(3) 0.0329(13) Uani 1 1 d . . . . .
O15 O 0.3421(3) 0.7441(5) 0.1006(3) 0.0350(14) Uani 1 1 d . . . . .
O16 O 0.2735(3) 0.6036(5) 0.0352(3) 0.0410(16) Uani 1 1 d . . . . .
O17 O 0.3170(3) 0.4704(5) -0.0544(3) 0.0365(14) Uani 1 1 d . . . . .
O18 O 0.3969(3) 0.4714(5) -0.1557(3) 0.0320(13) Uani 1 1 d . . . . .
O19 O 0.4688(3) 0.4676(5) 0.1508(3) 0.0388(15) Uani 1 1 d . . . . .
O20 O 0.5746(3) 0.7582(6) 0.1368(3) 0.0364(15) Uani 1 1 d . . . . .
O21 O 0.4625(3) 0.7667(6) 0.0490(3) 0.0362(15) Uani 1 1 d . . . . .
O22 O 0.3439(3) 0.7531(5) -0.0291(3) 0.0356(14) Uani 1 1 d . . . . .
O23 O 0.3579(3) 0.4487(6) 0.0707(3) 0.0373(15) Uani 1 1 d . . . . .
O24 O 0.4502(3) 0.4517(6) -0.0370(3) 0.0380(16) Uani 1 1 d . . . . .
C1 C 0.0469(5) 0.5991(8) 0.7736(4) 0.038(2) Uani 1 1 d . . . . .
C2 C 0.0385(6) 0.5522(8) 0.8361(5) 0.049(3) Uani 1 1 d . . . . .
H2 H 0.0242 0.4811 0.8389 0.059 Uiso 1 1 calc R U . . .
C3 C 0.0507(7) 0.6076(11) 0.8927(6) 0.063(3) Uani 1 1 d . . . . .
H3 H 0.0458 0.5751 0.9344 0.076 Uiso 1 1 calc R U . . .
C4 C 0.0706(6) 0.7139(10) 0.8879(6) 0.059(3) Uani 1 1 d . . . . .
H4 H 0.0795 0.7535 0.9265 0.071 Uiso 1 1 calc R U . . .
C5 C 0.0769(6) 0.7593(8) 0.8282(6) 0.052(3) Uani 1 1 d . . . . .
H5 H 0.0891 0.8313 0.8249 0.063 Uiso 1 1 calc R U . . .
C6 C 0.0656(5) 0.7005(8) 0.7720(5) 0.043(2) Uani 1 1 d . . . . .
H6 H 0.0713 0.7334 0.7305 0.052 Uiso 1 1 calc R U . . .
C7 C 0.0396(5) 0.1979(8) 0.7713(5) 0.040(2) Uani 1 1 d . . . . .
C8 C 0.0751(6) 0.2301(8) 0.8264(4) 0.044(2) Uani 1 1 d . . . . .
H8 H 0.0984 0.2954 0.8261 0.053 Uiso 1 1 calc R U . . .
C9 C 0.0768(6) 0.1657(10) 0.8836(5) 0.053(3) Uani 1 1 d . . . . .
H9 H 0.1023 0.1875 0.9208 0.064 Uiso 1 1 calc R U . . .
C10 C 0.0433(6) 0.0757(12) 0.8853(6) 0.066(4) Uani 1 1 d . . . . .
H10 H 0.0448 0.0339 0.9240 0.079 Uiso 1 1 calc R U . . .
C11 C 0.0064(6) 0.0421(11) 0.8320(7) 0.063(3) Uani 1 1 d . . . . .
H11 H -0.0178 -0.0222 0.8341 0.076 Uiso 1 1 calc R U . . .
C12 C 0.0044(5) 0.1023(8) 0.7750(6) 0.048(2) Uani 1 1 d . . . . .
H12 H -0.0211 0.0785 0.7382 0.057 Uiso 1 1 calc R U . . .
C13 C 0.1274(5) 0.0597(8) 0.5903(4) 0.037(2) Uani 1 1 d . . . . .
C14 C 0.0741(6) -0.0051(8) 0.6064(5) 0.042(2) Uani 1 1 d . . . . .
H14 H 0.0306 0.0249 0.6118 0.050 Uiso 1 1 calc R U . . .
C15 C 0.0823(6) -0.1131(8) 0.6149(5) 0.046(2) Uani 1 1 d . . . . .
H15 H 0.0446 -0.1558 0.6255 0.055 Uiso 1 1 calc R U . . .
C16 C 0.1460(6) -0.1587(8) 0.6078(5) 0.048(3) Uani 1 1 d . . . . .
H16 H 0.1520 -0.2322 0.6137 0.058 Uiso 1 1 calc R U . . .
C17 C 0.2016(6) -0.0937(8) 0.5917(6) 0.048(3) Uani 1 1 d . . . . .
H17 H 0.2452 -0.1235 0.5871 0.058 Uiso 1 1 calc R U . . .
C18 C 0.1924(5) 0.0129(8) 0.5828(5) 0.042(2) Uani 1 1 d . . . . .
H18 H 0.2298 0.0558 0.5715 0.050 Uiso 1 1 calc R U . . .
C19 C 0.2763(5) 0.1845(7) 0.4526(5) 0.0335(19) Uani 1 1 d . . . . .
C20 C 0.2700(6) 0.1019(9) 0.4063(6) 0.056(3) Uani 1 1 d . . . . .
H20 H 0.2278 0.0883 0.3858 0.067 Uiso 1 1 calc R U . . .
C21 C 0.3260(7) 0.0407(10) 0.3907(7) 0.065(3) Uani 1 1 d . . . . .
H21 H 0.3215 -0.0124 0.3582 0.078 Uiso 1 1 calc R U . . .
C22 C 0.3856(7) 0.0542(10) 0.4200(6) 0.060(3) Uani 1 1 d . . . . .
H22 H 0.4226 0.0104 0.4091 0.072 Uiso 1 1 calc R U . . .
C23 C 0.3930(6) 0.1334(11) 0.4669(7) 0.060(3) Uani 1 1 d . . . . .
H23 H 0.4353 0.1443 0.4879 0.072 Uiso 1 1 calc R U . . .
C24 C 0.3386(5) 0.1956(9) 0.4826(5) 0.047(2) Uani 1 1 d . . . . .
H24 H 0.3442 0.2482 0.5152 0.056 Uiso 1 1 calc R U . . .
C25 C 0.2781(5) 0.5922(8) 0.4663(5) 0.039(2) Uani 1 1 d . . . . .
C26 C 0.3416(6) 0.5497(11) 0.4650(7) 0.060(3) Uani 1 1 d . . . . .
H26 H 0.3464 0.4754 0.4634 0.072 Uiso 1 1 calc R U . . .
C27 C 0.3996(7) 0.6127(17) 0.4660(8) 0.087(5) Uani 1 1 d . . . . .
H27 H 0.4432 0.5819 0.4659 0.105 Uiso 1 1 calc R U . . .
C28 C 0.3917(8) 0.7227(14) 0.4673(7) 0.078(5) Uani 1 1 d . . . . .
H28 H 0.4301 0.7671 0.4665 0.094 Uiso 1 1 calc R U . . .
C29 C 0.3306(8) 0.7638(11) 0.4695(6) 0.067(4) Uani 1 1 d . . . . .
H29 H 0.3260 0.8380 0.4718 0.081 Uiso 1 1 calc R U . . .
C30 C 0.2729(6) 0.7018(9) 0.4687(6) 0.053(3) Uani 1 1 d . . . . .
H30 H 0.2297 0.7340 0.4697 0.064 Uiso 1 1 calc R U . . .
C31 C 0.0891(5) 0.7296(8) 0.3802(5) 0.037(2) Uani 1 1 d . . . . .
C32 C 0.0939(6) 0.7957(8) 0.4346(5) 0.046(2) Uani 1 1 d . . . . .
H32 H 0.0916 0.7666 0.4775 0.055 Uiso 1 1 calc R U . . .
C33 C 0.1021(6) 0.9039(8) 0.4270(6) 0.054(3) Uani 1 1 d . . . . .
H33 H 0.1058 0.9473 0.4648 0.064 Uiso 1 1 calc R U . . .
C34 C 0.1049(6) 0.9482(8) 0.3661(6) 0.053(3) Uani 1 1 d . . . . .
H34 H 0.1105 1.0220 0.3616 0.063 Uiso 1 1 calc R U . . .
C35 C 0.0995(6) 0.8833(8) 0.3098(6) 0.049(3) Uani 1 1 d . . . . .
H35 H 0.1012 0.9131 0.2671 0.058 Uiso 1 1 calc R U . . .
C36 C 0.0917(5) 0.7749(8) 0.3180(5) 0.043(2) Uani 1 1 d . . . . .
H36 H 0.0882 0.7311 0.2803 0.051 Uiso 1 1 calc R U . . .
C37 C 0.5318(5) 0.4077(8) 0.2717(5) 0.044(2) Uani 1 1 d . . . . .
C38 C 0.5364(8) 0.4494(11) 0.3343(6) 0.073(4) Uani 1 1 d . . . . .
H38 H 0.5398 0.5236 0.3388 0.088 Uiso 1 1 calc R U . . .
C39 C 0.5363(10) 0.3885(17) 0.3911(8) 0.099(6) Uani 1 1 d . . . . .
H39 H 0.5393 0.4189 0.4336 0.119 Uiso 1 1 calc R U . . .
C40 C 0.5311(10) 0.2737(16) 0.3813(9) 0.099(6) Uani 1 1 d . . . . .
H40 H 0.5305 0.2279 0.4181 0.119 Uiso 1 1 calc R U . . .
C41 C 0.5274(7) 0.2348(11) 0.3206(8) 0.075(4) Uani 1 1 d . . . . .
H41 H 0.5230 0.1609 0.3154 0.090 Uiso 1 1 calc R U . . .
C42 C 0.5295(6) 0.2968(9) 0.2650(6) 0.053(3) Uani 1 1 d . . . . .
H42 H 0.5293 0.2654 0.2227 0.064 Uiso 1 1 calc R U . . .
C43 C 0.5494(5) 0.8181(7) 0.2691(5) 0.036(2) Uani 1 1 d . . . . .
C44 C 0.5934(6) 0.9019(8) 0.2614(6) 0.049(3) Uani 1 1 d . . . . .
H44 H 0.6102 0.9167 0.2189 0.058 Uiso 1 1 calc R U . . .
C45 C 0.6138(7) 0.9651(10) 0.3138(7) 0.064(3) Uani 1 1 d . . . . .
H45 H 0.6456 1.0197 0.3071 0.076 Uiso 1 1 calc R U . . .
C46 C 0.5878(6) 0.9482(9) 0.3747(6) 0.055(3) Uani 1 1 d . . . . .
H46 H 0.6008 0.9913 0.4107 0.066 Uiso 1 1 calc R U . . .
C47 C 0.5424(7) 0.8672(10) 0.3833(6) 0.056(3) Uani 1 1 d . . . . .
H47 H 0.5239 0.8552 0.4255 0.068 Uiso 1 1 calc R U . . .
C48 C 0.5233(6) 0.8030(8) 0.3310(5) 0.044(2) Uani 1 1 d . . . . .
H48 H 0.4918 0.7479 0.3382 0.052 Uiso 1 1 calc R U . . .
C49 C 0.4087(5) 0.9412(8) 0.1223(5) 0.038(2) Uani 1 1 d . . . . .
C50 C 0.3926(5) 1.0060(8) 0.0686(5) 0.039(2) Uani 1 1 d . . . . .
H50 H 0.3871 0.9764 0.0261 0.047 Uiso 1 1 calc R U . . .
C51 C 0.3847(6) 1.1147(8) 0.0778(6) 0.048(3) Uani 1 1 d . . . . .
H51 H 0.3751 1.1585 0.0412 0.058 Uiso 1 1 calc R U . . .
C52 C 0.3908(6) 1.1588(9) 0.1398(6) 0.053(3) Uani 1 1 d . . . . .
H52 H 0.3840 1.2321 0.1459 0.064 Uiso 1 1 calc R U . . .
C53 C 0.4070(6) 1.0950(8) 0.1928(6) 0.051(3) Uani 1 1 d . . . . .
H53 H 0.4113 1.1248 0.2354 0.061 Uiso 1 1 calc R U . . .
C54 C 0.4167(5) 0.9886(7) 0.1842(5) 0.041(2) Uani 1 1 d . . . . .
H54 H 0.4291 0.9465 0.2208 0.049 Uiso 1 1 calc R U . . .
C55 C 0.2207(5) 0.8055(7) 0.0336(4) 0.036(2) Uani 1 1 d . . . . .
C56 C 0.1638(5) 0.7742(8) 0.0671(5) 0.039(2) Uani 1 1 d . . . . .
H56 H 0.1644 0.7087 0.0894 0.047 Uiso 1 1 calc R U . . .
C57 C 0.1058(5) 0.8351(9) 0.0692(6) 0.049(3) Uani 1 1 d . . . . .
H57 H 0.0669 0.8111 0.0916 0.059 Uiso 1 1 calc R U . . .
C58 C 0.1062(6) 0.9309(10) 0.0383(5) 0.052(3) Uani 1 1 d . . . . .
H58 H 0.0674 0.9745 0.0402 0.063 Uiso 1 1 calc R U . . .
C59 C 0.1619(6) 0.9648(9) 0.0046(5) 0.050(3) Uani 1 1 d . . . . .
H59 H 0.1612 1.0306 -0.0174 0.060 Uiso 1 1 calc R U . . .
C60 C 0.2192(5) 0.9025(7) 0.0026(5) 0.039(2) Uani 1 1 d . . . . .
H60 H 0.2579 0.9266 -0.0201 0.047 Uiso 1 1 calc R U . . .
C61 C 0.2200(5) 0.4013(7) 0.0377(5) 0.038(2) Uani 1 1 d . . . . .
C62 C 0.2226(6) 0.3010(8) 0.0623(5) 0.043(2) Uani 1 1 d . . . . .
H62 H 0.2652 0.2711 0.0729 0.051 Uiso 1 1 calc R U . . .
C63 C 0.1640(6) 0.2413(8) 0.0723(5) 0.046(2) Uani 1 1 d . . . . .
H63 H 0.1677 0.1712 0.0881 0.056 Uiso 1 1 calc R U . . .
C64 C 0.1029(7) 0.2825(11) 0.0598(7) 0.070(4) Uani 1 1 d . . . . .
H64 H 0.0634 0.2421 0.0669 0.085 Uiso 1 1 calc R U . . .
C65 C 0.0982(7) 0.3848(13) 0.0364(10) 0.092(6) Uani 1 1 d . . . . .
H65 H 0.0552 0.4147 0.0275 0.110 Uiso 1 1 calc R U . . .
C66 C 0.1563(6) 0.4433(10) 0.0261(8) 0.066(4) Uani 1 1 d . . . . .
H66 H 0.1524 0.5136 0.0108 0.079 Uiso 1 1 calc R U . . .
C67 C 0.3763(5) 0.2755(7) -0.0883(5) 0.037(2) Uani 1 1 d . . . . .
C68 C 0.3111(5) 0.2300(8) -0.0915(5) 0.039(2) Uani 1 1 d . . . . .
H68 H 0.2724 0.2737 -0.0887 0.047 Uiso 1 1 calc R U . . .
C69 C 0.3033(6) 0.1224(8) -0.0989(5) 0.044(2) Uani 1 1 d . . . . .
H69 H 0.2595 0.0924 -0.1010 0.053 Uiso 1 1 calc R U . . .
C70 C 0.3601(6) 0.0583(8) -0.1031(5) 0.050(3) Uani 1 1 d . . . . .
H70 H 0.3549 -0.0155 -0.1080 0.060 Uiso 1 1 calc R U . . .
C71 C 0.4223(6) 0.1004(8) -0.1003(6) 0.052(3) Uani 1 1 d . . . . .
H71 H 0.4606 0.0558 -0.1034 0.062 Uiso 1 1 calc R U . . .
C72 C 0.4314(5) 0.2084(7) -0.0928(5) 0.043(2) Uani 1 1 d . . . . .
H72 H 0.4757 0.2364 -0.0907 0.052 Uiso 1 1 calc R U . . .
O25 O 0.2527(6) 0.3819(7) 0.6390(5) 0.092(3) Uani 1 1 d D . . . .
H25O H 0.2343 0.3306 0.6143 0.138 Uiso 1 1 d R U . A .
C73 C 0.3006(11) 0.3470(16) 0.6867(13) 0.092(3) Uani 0.6 1 d D . P A 1
H73A H 0.3037 0.3990 0.7228 0.111 Uiso 0.6 1 calc R U P A 1
H73B H 0.3456 0.3410 0.6663 0.111 Uiso 0.6 1 calc R U P A 1
C74 C 0.2797(14) 0.2406(14) 0.7143(12) 0.092(3) Uani 0.6 1 d D . P A 1
H74A H 0.3133 0.2170 0.7465 0.138 Uiso 0.6 1 calc R U P A 1
H74B H 0.2765 0.1894 0.6785 0.138 Uiso 0.6 1 calc R U P A 1
H74C H 0.2357 0.2472 0.7356 0.138 Uiso 0.6 1 calc R U P A 1
C73A C 0.2850(16) 0.315(2) 0.6857(10) 0.092(3) Uani 0.4 1 d D . P A 2
H73C H 0.3339 0.3302 0.6872 0.111 Uiso 0.4 1 calc R U P A 2
H73D H 0.2793 0.2403 0.6721 0.111 Uiso 0.4 1 calc R U P A 2
C74A C 0.255(2) 0.331(3) 0.7534(7) 0.092(3) Uani 0.4 1 d D . P A 2
H74D H 0.2772 0.2847 0.7851 0.138 Uiso 0.4 1 calc R U P A 2
H74E H 0.2064 0.3141 0.7518 0.138 Uiso 0.4 1 calc R U P A 2
H74F H 0.2606 0.4042 0.7668 0.138 Uiso 0.4 1 calc R U P A 2
O26 O 0.2322(7) 0.6146(14) 0.7185(7) 0.075(3) Uani 0.6 1 d D . P B 1
H26O H 0.2312 0.6093 0.7625 0.113 Uiso 0.6 1 d R U P B 1
C75 C 0.2989(8) 0.655(2) 0.7112(7) 0.075(3) Uani 0.6 1 d D . P B 1
H75A H 0.3311 0.6116 0.7366 0.090 Uiso 0.6 1 calc R U P B 1
H75B H 0.3010 0.7279 0.7286 0.090 Uiso 0.6 1 calc R U P B 1
C76 C 0.3183(10) 0.655(2) 0.6389(8) 0.075(3) Uani 0.6 1 d D . P B 1
H76A H 0.2786 0.6391 0.6120 0.113 Uiso 0.6 1 calc R U P B 1
H76B H 0.3531 0.6018 0.6314 0.113 Uiso 0.6 1 calc R U P B 1
H76C H 0.3359 0.7244 0.6269 0.113 Uiso 0.6 1 calc R U P B 1
O27 O 0.2547(13) 0.651(2) 0.6832(12) 0.075(3) Uani 0.4 1 d . . P B 2
H27A H 0.2634 0.6339 0.7253 0.113 Uiso 0.4 1 d R U P B 2
H27B H 0.2326 0.7127 0.6857 0.113 Uiso 0.4 1 d R U P B 2
O28 O 0.1775(6) 0.4070(9) 0.2791(5) 0.062(2) Uani 0.7 1 d D . P C 1
H28O H 0.1857 0.4546 0.3109 0.092 Uiso 0.7 1 d R U P C 1
C77 C 0.1453(8) 0.4310(10) 0.2180(6) 0.062(2) Uani 0.7 1 d D . P C 1
H77A H 0.0958 0.4260 0.2229 0.074 Uiso 0.7 1 calc R U P C 1
H77B H 0.1593 0.3795 0.1843 0.074 Uiso 0.7 1 calc R U P C 1
C78 C 0.1644(10) 0.5416(10) 0.1961(7) 0.062(2) Uani 0.7 1 d D . P C 1
H78A H 0.1420 0.5576 0.1543 0.092 Uiso 0.7 1 calc R U P C 1
H78B H 0.2134 0.5458 0.1906 0.092 Uiso 0.7 1 calc R U P C 1
H78C H 0.1502 0.5924 0.2294 0.092 Uiso 0.7 1 calc R U P C 1
O28A O 0.1351(16) 0.410(2) 0.2498(12) 0.062(2) Uani 0.3 1 d D . P C 2
H28A H 0.1167 0.4617 0.2735 0.092 Uiso 0.3 1 d R U P C 2
C77A C 0.109(2) 0.424(2) 0.1849(13) 0.062(2) Uani 0.3 1 d D . P C 2
H77C H 0.0597 0.4132 0.1847 0.074 Uiso 0.3 1 calc R U P C 2
H77D H 0.1295 0.3720 0.1549 0.074 Uiso 0.3 1 calc R U P C 2
C78A C 0.125(2) 0.535(2) 0.1610(16) 0.062(2) Uani 0.3 1 d D . P C 2
H78D H 0.1091 0.5433 0.1157 0.092 Uiso 0.3 1 calc R U P C 2
H78E H 0.1738 0.5466 0.1630 0.092 Uiso 0.3 1 calc R U P C 2
H78F H 0.1023 0.5863 0.1892 0.092 Uiso 0.3 1 calc R U P C 2
N1 N 0.1826(5) 0.1279(8) 0.2474(5) 0.055(2) Uani 1 1 d . . . . .
C79 C 0.2071(5) 0.0658(9) 0.2135(5) 0.047(2) Uani 1 1 d . . . . .
C80 C 0.2363(7) -0.0114(11) 0.1700(6) 0.063(3) Uani 1 1 d . . . . .
H80A H 0.2727 0.0211 0.1449 0.095 Uiso 1 1 calc R U . . .
H80B H 0.2015 -0.0376 0.1398 0.095 Uiso 1 1 calc R U . . .
H80C H 0.2544 -0.0699 0.1960 0.095 Uiso 1 1 calc R U . . .
O29 O 0.3535(5) 0.6169(6) 0.2441(5) 0.076(3) Uani 1 1 d D . . . .
H29O H 0.3811 0.6666 0.2278 0.114 Uiso 1 1 d R U . . .
C81 C 0.3154(8) 0.6575(10) 0.2975(5) 0.085(5) Uani 1 1 d D . . . .
H81A H 0.3450 0.6657 0.3365 0.102 Uiso 1 1 calc R U . . .
H81B H 0.2790 0.6076 0.3088 0.102 Uiso 1 1 calc R U . . .
C82 C 0.2850(8) 0.7635(10) 0.2792(8) 0.089(5) Uani 1 1 d D . . . .
H82A H 0.2600 0.7569 0.2378 0.133 Uiso 1 1 calc R U . . .
H82B H 0.3211 0.8154 0.2742 0.133 Uiso 1 1 calc R U . . .
H82C H 0.2543 0.7863 0.3139 0.133 Uiso 1 1 calc R U . . .
O30 O 0.3074(10) 0.3548(17) 0.2379(9) 0.104(4) Uani 0.65 1 d D . P D 1
H30O H 0.2657 0.3714 0.2513 0.156 Uiso 0.65 1 d R U P D 1
C83 C 0.3433(14) 0.3062(14) 0.2907(11) 0.104(4) Uani 0.65 1 d D . P D 1
H83A H 0.3874 0.2804 0.2749 0.125 Uiso 0.65 1 calc R U P D 1
H83B H 0.3174 0.2452 0.3071 0.125 Uiso 0.65 1 calc R U P D 1
C84 C 0.3544(13) 0.384(2) 0.3463(10) 0.104(4) Uani 0.65 1 d D . P D 1
H84A H 0.3795 0.3504 0.3820 0.156 Uiso 0.65 1 calc R U P D 1
H84B H 0.3107 0.4085 0.3626 0.156 Uiso 0.65 1 calc R U P D 1
H84C H 0.3801 0.4447 0.3300 0.156 Uiso 0.65 1 calc R U P D 1
O30A O 0.2804(18) 0.387(3) 0.2365(17) 0.104(4) Uani 0.35 1 d D . P D 2
H30A H 0.2354 0.3895 0.2309 0.156 Uiso 0.35 1 d R U P D 2
C83A C 0.2882(15) 0.349(4) 0.3020(17) 0.104(4) Uani 0.35 1 d D . P D 2
H83C H 0.2671 0.2786 0.3057 0.125 Uiso 0.35 1 calc R U P D 2
H83D H 0.2654 0.3968 0.3330 0.125 Uiso 0.35 1 calc R U P D 2
C84A C 0.3628(18) 0.341(4) 0.320(2) 0.104(4) Uani 0.35 1 d D . P D 2
H84D H 0.3678 0.3161 0.3648 0.156 Uiso 0.35 1 calc R U P D 2
H84E H 0.3837 0.4107 0.3156 0.156 Uiso 0.35 1 calc R U P D 2
H84F H 0.3850 0.2919 0.2897 0.156 Uiso 0.35 1 calc R U P D 2
O31 O 0.2280(6) 0.5878(10) -0.1427(6) 0.048(2) Uani 0.6 1 d . . P E 1
H31A H 0.2421 0.5334 -0.1180 0.071 Uiso 0.6 1 d R U P E 1
H31B H 0.2277 0.5628 -0.1840 0.071 Uiso 0.6 1 d R U P E 1
O31A O 0.2831(9) 0.5943(15) -0.1847(9) 0.048(2) Uani 0.4 1 d . . P E 2
H31C H 0.3157 0.5456 -0.1800 0.071 Uiso 0.4 1 d R U P E 2
H31D H 0.2473 0.5665 -0.1641 0.071 Uiso 0.4 1 d R U P E 2
N2 N 0.2472(5) 0.8703(9) -0.1800(5) 0.059(3) Uani 1 1 d . . . . .
C85 C 0.2171(6) 0.9354(10) -0.2073(6) 0.051(3) Uani 1 1 d . . . . .
C86 C 0.1782(8) 1.0130(13) -0.2414(7) 0.076(4) Uani 1 1 d . . . . .
H86A H 0.1507 0.9789 -0.2754 0.114 Uiso 1 1 calc R U . . .
H86B H 0.2084 1.0641 -0.2617 0.114 Uiso 1 1 calc R U . . .
H86C H 0.1486 1.0491 -0.2103 0.114 Uiso 1 1 calc R U . . .

loop_
_atom_site_aniso_label
_atom_site_aniso_U_11
_atom_site_aniso_U_22
_atom_site_aniso_U_33
_atom_site_aniso_U_23
_atom_site_aniso_U_13
_atom_site_aniso_U_12
Cu1 0.0372(7) 0.0251(6) 0.0296(6) 0.0005(4) -0.0011(5) 0.0003(5)
Cu2 0.0346(6) 0.0262(6) 0.0305(6) -0.0003(4) -0.0011(5) 0.0005(4)
Cu3 0.0343(6) 0.0242(6) 0.0358(6) -0.0014(4) 0.0063(5) 0.0000(4)
Cu4 0.0354(7) 0.0250(6) 0.0319(6) -0.0007(4) 0.0060(5) -0.0008(4)
Si1 0.0417(14) 0.0254(12) 0.0298(12) -0.0007(9) -0.0036(10) 0.0038(10)
Si2 0.0403(14) 0.0244(12) 0.0307(12) 0.0014(9) -0.0028(10) 0.0028(10)
Si3 0.0348(13) 0.0260(12) 0.0327(12) 0.0011(9) -0.0015(10) 0.0006(10)
Si4 0.0346(13) 0.0281(13) 0.0369(13) 0.0042(10) -0.0004(10) 0.0020(10)
Si5 0.0364(13) 0.0241(12) 0.0364(13) 0.0044(10) 0.0014(10) 0.0004(10)
Si6 0.0368(13) 0.0262(13) 0.0308(12) 0.0016(9) -0.0012(10) -0.0024(10)
Si7 0.0370(13) 0.0239(12) 0.0357(12) -0.0007(9) 0.0049(10) 0.0007(10)
Si8 0.0377(13) 0.0258(12) 0.0327(12) -0.0016(9) 0.0056(10) 0.0019(11)
Si9 0.0337(13) 0.0271(12) 0.0327(12) 0.0011(9) 0.0064(10) 0.0028(10)
Si10 0.0345(13) 0.0213(11) 0.0376(13) -0.0003(9) 0.0063(10) 0.0010(10)
Si11 0.0353(13) 0.0226(12) 0.0410(13) -0.0009(9) 0.0062(10) -0.0003(10)
Si12 0.0360(13) 0.0248(12) 0.0389(13) -0.0018(10) 0.0050(10) -0.0036(10)
Na1 0.052(3) 0.084(4) 0.050(3) 0.000(2) -0.005(2) 0.003(3)
Na2 0.043(2) 0.057(3) 0.040(2) -0.0041(18) 0.0081(16) -0.002(2)
Na3 0.050(3) 0.078(3) 0.050(2) -0.011(2) 0.014(2) -0.003(2)
Na4 0.041(2) 0.084(4) 0.040(2) 0.004(2) 0.0000(17) 0.007(2)
O1 0.051(4) 0.028(3) 0.037(3) -0.002(3) -0.005(3) 0.002(3)
O2 0.039(3) 0.032(3) 0.034(3) -0.001(3) -0.006(3) 0.000(3)
O3 0.032(3) 0.033(3) 0.040(3) 0.005(3) -0.003(3) 0.002(3)
O4 0.042(4) 0.031(3) 0.050(4) 0.011(3) 0.005(3) -0.001(3)
O5 0.040(3) 0.026(3) 0.032(3) -0.001(2) 0.004(3) 0.002(3)
O6 0.047(4) 0.030(3) 0.030(3) 0.002(2) 0.001(3) -0.002(3)
O7 0.039(4) 0.035(3) 0.034(3) -0.005(3) -0.003(3) 0.000(3)
O8 0.042(4) 0.034(4) 0.037(3) -0.002(3) -0.001(3) 0.004(3)
O9 0.040(4) 0.032(3) 0.034(3) 0.004(3) 0.001(3) -0.007(3)
O10 0.041(4) 0.036(4) 0.032(3) 0.003(3) -0.002(3) 0.005(3)
O11 0.042(4) 0.031(3) 0.034(3) 0.005(3) -0.006(3) -0.002(3)
O12 0.048(4) 0.039(4) 0.030(3) -0.004(3) -0.007(3) -0.001(3)
O13 0.043(4) 0.030(3) 0.037(3) -0.002(3) -0.001(3) 0.010(3)
O14 0.038(3) 0.028(3) 0.032(3) -0.001(2) 0.009(2) 0.002(3)
O15 0.036(3) 0.033(3) 0.036(3) 0.002(3) 0.009(3) -0.002(3)
O16 0.043(4) 0.024(3) 0.056(4) 0.000(3) 0.011(3) 0.001(3)
O17 0.037(3) 0.027(3) 0.045(4) -0.001(3) 0.004(3) -0.001(3)
O18 0.034(3) 0.023(3) 0.039(3) 0.001(2) 0.002(3) 0.000(3)
O19 0.044(4) 0.035(4) 0.037(3) -0.007(3) 0.008(3) -0.003(3)
O20 0.038(4) 0.038(4) 0.033(3) -0.005(3) 0.004(3) 0.000(3)
O21 0.036(3) 0.037(4) 0.036(3) 0.009(3) 0.007(3) 0.003(3)
O22 0.034(3) 0.036(4) 0.037(3) -0.003(3) 0.006(3) 0.000(3)
O23 0.033(3) 0.040(4) 0.040(4) -0.004(3) 0.007(3) -0.002(3)
O24 0.033(3) 0.046(4) 0.035(3) -0.003(3) 0.002(3) 0.003(3)
C1 0.044(5) 0.039(5) 0.032(4) 0.002(4) -0.003(4) 0.004(4)
C2 0.083(8) 0.033(5) 0.033(5) -0.001(4) -0.004(5) 0.000(5)
C3 0.089(9) 0.061(8) 0.039(6) -0.005(5) -0.004(6) -0.004(7)
C4 0.070(8) 0.062(8) 0.045(6) -0.028(6) 0.000(5) 0.002(6)
C5 0.063(7) 0.028(5) 0.065(7) -0.012(5) 0.003(5) -0.008(5)
C6 0.048(6) 0.036(5) 0.045(5) -0.001(4) 0.003(4) -0.005(4)
C7 0.044(5) 0.032(5) 0.044(5) 0.002(4) 0.002(4) 0.011(4)
C8 0.066(7) 0.038(5) 0.029(4) 0.000(4) -0.007(4) 0.017(5)
C9 0.058(7) 0.063(8) 0.039(5) 0.012(5) -0.005(5) 0.014(6)
C10 0.053(7) 0.090(10) 0.055(7) 0.042(7) -0.002(5) 0.002(7)
C11 0.050(7) 0.066(8) 0.073(8) 0.036(7) -0.002(6) -0.003(6)
C12 0.047(6) 0.037(5) 0.059(6) 0.017(5) -0.005(5) -0.006(5)
C13 0.038(5) 0.045(5) 0.028(4) 0.004(4) -0.003(4) -0.003(4)
C14 0.053(6) 0.031(5) 0.042(5) 0.002(4) -0.001(4) -0.009(4)
C15 0.050(6) 0.033(5) 0.055(6) 0.003(4) -0.001(5) -0.007(5)
C16 0.068(7) 0.026(5) 0.050(6) 0.005(4) -0.005(5) 0.002(5)
C17 0.057(7) 0.033(5) 0.056(6) 0.000(4) 0.007(5) 0.007(5)
C18 0.046(5) 0.033(5) 0.045(5) 0.003(4) 0.002(4) 0.006(4)
C19 0.035(5) 0.018(4) 0.047(5) 0.005(3) -0.002(4) 0.000(4)
C20 0.058(7) 0.035(6) 0.075(8) -0.012(5) 0.000(6) 0.008(5)
C21 0.066(8) 0.039(6) 0.091(10) -0.022(6) 0.003(7) 0.013(6)
C22 0.066(8) 0.043(6) 0.071(8) 0.003(6) 0.017(6) 0.022(6)
C23 0.038(6) 0.071(9) 0.070(8) 0.004(6) 0.001(5) 0.007(6)
C24 0.040(5) 0.046(6) 0.054(6) -0.008(5) 0.002(4) 0.006(5)
C25 0.042(5) 0.037(5) 0.036(5) -0.003(4) -0.003(4) 0.002(4)
C26 0.045(6) 0.056(7) 0.079(8) 0.004(6) 0.011(6) -0.004(6)
C27 0.051(8) 0.133(16) 0.077(10) 0.006(10) -0.005(7) -0.024(9)
C28 0.068(9) 0.100(12) 0.068(8) -0.017(8) 0.014(7) -0.056(9)
C29 0.092(10) 0.049(7) 0.061(7) -0.008(6) 0.006(7) -0.030(7)
C30 0.060(7) 0.041(6) 0.060(7) 0.003(5) 0.018(5) -0.010(5)
C31 0.033(5) 0.031(5) 0.045(5) -0.001(4) -0.005(4) 0.004(4)
C32 0.063(7) 0.029(5) 0.046(6) -0.009(4) -0.008(5) 0.000(5)
C33 0.063(7) 0.029(5) 0.069(7) -0.002(5) -0.003(6) -0.001(5)
C34 0.052(6) 0.024(5) 0.082(8) 0.010(5) 0.006(6) -0.004(4)
C35 0.054(6) 0.029(5) 0.063(7) 0.007(5) 0.006(5) 0.001(5)
C36 0.050(6) 0.027(5) 0.051(6) 0.003(4) 0.012(4) -0.002(4)
C37 0.048(6) 0.036(5) 0.049(6) 0.003(4) 0.009(4) 0.004(5)
C38 0.116(12) 0.056(8) 0.047(7) 0.017(6) -0.002(7) 0.012(8)
C39 0.134(16) 0.112(15) 0.053(8) 0.019(9) 0.007(9) -0.006(13)
C40 0.108(14) 0.095(13) 0.092(12) 0.052(11) -0.014(10) -0.012(11)
C41 0.074(9) 0.047(7) 0.105(12) 0.034(8) -0.022(8) -0.007(7)
C42 0.054(6) 0.043(6) 0.064(7) 0.015(5) -0.003(5) -0.005(5)
C43 0.045(5) 0.023(4) 0.039(5) -0.003(3) 0.007(4) 0.000(4)
C44 0.062(7) 0.030(5) 0.054(6) -0.007(4) 0.006(5) -0.009(5)
C45 0.075(8) 0.040(6) 0.076(8) -0.021(6) 0.013(6) -0.022(6)
C46 0.065(7) 0.046(6) 0.053(6) -0.018(5) -0.009(5) 0.002(6)
C47 0.076(8) 0.055(7) 0.039(6) -0.007(5) -0.004(5) 0.003(6)
C48 0.055(6) 0.035(5) 0.041(5) -0.001(4) -0.001(4) 0.000(5)
C49 0.039(5) 0.036(5) 0.041(5) 0.007(4) 0.011(4) 0.003(4)
C50 0.043(5) 0.029(5) 0.045(5) 0.005(4) 0.007(4) 0.005(4)
C51 0.056(6) 0.031(5) 0.059(6) 0.011(5) 0.009(5) 0.004(5)
C52 0.061(7) 0.029(5) 0.070(7) 0.001(5) 0.005(6) 0.004(5)
C53 0.057(7) 0.031(5) 0.065(7) -0.008(5) 0.002(5) 0.004(5)
C54 0.047(5) 0.028(5) 0.047(5) 0.002(4) 0.002(4) 0.004(4)
C55 0.044(5) 0.032(5) 0.031(4) -0.008(4) 0.004(4) 0.000(4)
C56 0.042(5) 0.027(5) 0.049(5) -0.004(4) 0.007(4) -0.005(4)
C57 0.041(5) 0.054(7) 0.054(6) -0.002(5) 0.005(5) 0.014(5)
C58 0.047(6) 0.064(7) 0.044(6) 0.000(5) 0.002(5) 0.023(6)
C59 0.053(6) 0.046(6) 0.050(6) 0.006(5) 0.001(5) 0.009(5)
C60 0.041(5) 0.030(5) 0.046(5) 0.000(4) 0.008(4) 0.005(4)
C61 0.042(5) 0.028(5) 0.043(5) 0.003(4) 0.004(4) 0.000(4)
C62 0.051(6) 0.026(5) 0.051(6) 0.005(4) 0.002(5) -0.001(4)
C63 0.055(6) 0.032(5) 0.052(6) 0.002(4) 0.000(5) -0.010(5)
C64 0.061(8) 0.055(8) 0.096(10) 0.004(7) 0.007(7) -0.033(7)
C65 0.044(7) 0.071(10) 0.160(17) 0.053(11) -0.012(9) 0.001(7)
C66 0.037(6) 0.041(6) 0.121(12) 0.028(7) -0.004(6) -0.002(5)
C67 0.049(6) 0.022(4) 0.041(5) 0.006(3) 0.014(4) 0.004(4)
C68 0.045(5) 0.027(4) 0.045(5) -0.003(4) 0.005(4) -0.001(4)
C69 0.054(6) 0.033(5) 0.044(5) 0.003(4) 0.006(5) -0.007(5)
C70 0.070(7) 0.021(4) 0.059(6) -0.006(4) 0.021(5) -0.009(5)
C71 0.065(7) 0.031(5) 0.060(7) -0.003(5) 0.013(5) 0.004(5)
C72 0.039(5) 0.027(5) 0.063(6) 0.000(4) 0.007(4) 0.000(4)
O25 0.104(7) 0.053(5) 0.119(7) 0.009(5) -0.047(5) -0.013(5)
C73 0.104(7) 0.053(5) 0.119(7) 0.009(5) -0.047(5) -0.013(5)
C74 0.104(7) 0.053(5) 0.119(7) 0.009(5) -0.047(5) -0.013(5)
C73A 0.104(7) 0.053(5) 0.119(7) 0.009(5) -0.047(5) -0.013(5)
C74A 0.104(7) 0.053(5) 0.119(7) 0.009(5) -0.047(5) -0.013(5)
O26 0.077(7) 0.080(8) 0.069(7) -0.001(6) -0.005(5) -0.026(6)
C75 0.077(7) 0.080(8) 0.069(7) -0.001(6) -0.005(5) -0.026(6)
C76 0.077(7) 0.080(8) 0.069(7) -0.001(6) -0.005(5) -0.026(6)
O27 0.077(7) 0.080(8) 0.069(7) -0.001(6) -0.005(5) -0.026(6)
O28 0.079(6) 0.049(4) 0.057(5) -0.007(4) 0.022(4) 0.001(5)
C77 0.079(6) 0.049(4) 0.057(5) -0.007(4) 0.022(4) 0.001(5)
C78 0.079(6) 0.049(4) 0.057(5) -0.007(4) 0.022(4) 0.001(5)
O28A 0.079(6) 0.049(4) 0.057(5) -0.007(4) 0.022(4) 0.001(5)
C77A 0.079(6) 0.049(4) 0.057(5) -0.007(4) 0.022(4) 0.001(5)
C78A 0.079(6) 0.049(4) 0.057(5) -0.007(4) 0.022(4) 0.001(5)
N1 0.067(6) 0.046(5) 0.052(5) -0.001(4) 0.009(5) -0.004(5)
C79 0.045(6) 0.051(6) 0.046(6) 0.000(5) 0.002(4) 0.004(5)
C80 0.066(8) 0.060(8) 0.064(7) -0.022(6) -0.006(6) 0.006(6)
O29 0.102(8) 0.050(5) 0.077(6) 0.007(4) 0.042(6) 0.000(5)
C81 0.087(10) 0.095(12) 0.073(9) -0.012(8) 0.020(8) 0.007(9)
C82 0.090(11) 0.072(10) 0.104(13) 0.002(9) 0.026(9) 0.019(9)
O30 0.106(10) 0.082(11) 0.125(10) -0.021(7) 0.061(8) -0.020(8)
C83 0.106(10) 0.082(11) 0.125(10) -0.021(7) 0.061(8) -0.020(8)
C84 0.106(10) 0.082(11) 0.125(10) -0.021(7) 0.061(8) -0.020(8)
O30A 0.106(10) 0.082(11) 0.125(10) -0.021(7) 0.061(8) -0.020(8)
C83A 0.106(10) 0.082(11) 0.125(10) -0.021(7) 0.061(8) -0.020(8)
C84A 0.106(10) 0.082(11) 0.125(10) -0.021(7) 0.061(8) -0.020(8)
O31 0.043(5) 0.044(6) 0.056(6) 0.016(5) 0.001(4) 0.017(5)
O31A 0.043(5) 0.044(6) 0.056(6) 0.016(5) 0.001(4) 0.017(5)
N2 0.050(6) 0.067(7) 0.060(6) 0.002(5) -0.002(5) -0.003(5)
C85 0.045(6) 0.053(7) 0.054(6) -0.005(5) 0.001(5) -0.001(5)
C86 0.083(10) 0.081(10) 0.064(8) 0.009(7) 0.006(7) 0.037(8)

loop_
_atom_type_symbol
_atom_type_description
_atom_type_scat_dispersion_real
_atom_type_scat_dispersion_imag
_atom_type_scat_source
C C 0.0047 0.0021 'International Tables Vol C Tables 4.2.6.8 and 6.1.1.4'
H H 0.0000 0.0000 'International Tables Vol C Tables 4.2.6.8 and 6.1.1.4'
Cu Cu 0.2762 1.5416 'International Tables Vol C Tables 4.2.6.8 and 6.1.1.4'
N N 0.0086 0.0042 'International Tables Vol C Tables 4.2.6.8 and 6.1.1.4'
Na Na 0.0457 0.0316 'International Tables Vol C Tables 4.2.6.8 and 6.1.1.4'
O O 0.0148 0.0078 'International Tables Vol C Tables 4.2.6.8 and 6.1.1.4'
Si Si 0.0997 0.0882 'International Tables Vol C Tables 4.2.6.8 and 6.1.1.4'

loop_
_geom_angle_atom_site_label_1
_geom_angle_atom_site_label_2
_geom_angle_atom_site_label_3
_geom_angle
_geom_angle_site_symmetry_1
_geom_angle_site_symmetry_3
_geom_angle_publ_flag
O11 Cu1 O7 91.7(3) . . ?
O11 Cu1 O12 94.5(3) . . ?
O7 Cu1 O12 172.7(3) . . ?
O11 Cu1 O12 172.5(3) . 2_556 ?
O7 Cu1 O12 95.4(3) . 2_556 ?
O12 Cu1 O12 78.6(3) . 2_556 ?
O8 Cu2 O10 91.0(3) 2_556 . ?
O8 Cu2 O9 173.8(3) 2_556 . ?
O10 Cu2 O9 95.2(3) . . ?
O8 Cu2 O9 94.8(3) 2_556 2_556 ?
O10 Cu2 O9 173.8(3) . 2_556 ?
O9 Cu2 O9 79.0(3) . 2_556 ?
O19 Cu3 O23 91.4(3) . . ?
O19 Cu3 O24 94.8(3) . 2_655 ?
O23 Cu3 O24 172.6(3) . 2_655 ?
O19 Cu3 O24 173.1(3) . . ?
O23 Cu3 O24 95.1(3) . . ?
O24 Cu3 O24 78.9(3) 2_655 . ?
O20 Cu4 O22 91.3(3) . 2_655 ?
O20 Cu4 O21 174.1(3) . 2_655 ?
O22 Cu4 O21 94.4(3) 2_655 2_655 ?
O20 Cu4 O21 94.9(3) . . ?
O22 Cu4 O21 173.8(3) 2_655 . ?
O21 Cu4 O21 79.4(3) 2_655 . ?
O7 Si1 O1 113.9(4) . . ?
O7 Si1 O6 110.7(3) . 2_556 ?
O1 Si1 O6 106.8(4) . 2_556 ?
O7 Si1 C1 112.1(4) . . ?
O1 Si1 C1 105.3(4) . . ?
O6 Si1 C1 107.7(4) 2_556 . ?
O8 Si2 O1 114.6(4) . . ?
O8 Si2 O2 110.3(3) . . ?
O1 Si2 O2 107.0(4) . . ?
O8 Si2 C7 111.0(4) . . ?
O1 Si2 C7 104.9(4) . . ?
O2 Si2 C7 108.7(4) . . ?
O9 Si3 O2 109.5(4) . . ?
O9 Si3 O3 110.5(3) . . ?
O2 Si3 O3 107.0(4) . . ?
O9 Si3 C13 111.8(4) . . ?
O2 Si3 C13 109.4(4) . . ?
O3 Si3 C13 108.5(4) . . ?
O10 Si4 O4 113.4(4) . . ?
O10 Si4 O3 111.2(3) . . ?
O4 Si4 O3 106.1(4) . . ?
O10 Si4 C19 111.1(4) . . ?
O4 Si4 C19 106.1(4) . . ?
O3 Si4 C19 108.6(4) . . ?
O11 Si5 O4 114.1(4) . . ?
O11 Si5 O5 110.3(3) . . ?
O4 Si5 O5 106.6(4) . . ?
O11 Si5 C25 111.0(4) . . ?
O4 Si5 C25 105.7(4) . . ?
O5 Si5 C25 108.8(4) . . ?
O12 Si6 O5 109.4(4) . . ?
O12 Si6 O6 110.9(4) . . ?
O5 Si6 O6 106.2(3) . . ?
O12 Si6 C31 112.0(4) . . ?
O5 Si6 C31 110.4(4) . . ?
O6 Si6 C31 107.8(4) . . ?
O19 Si7 O13 113.8(4) . . ?
O19 Si7 O18 110.4(3) . 2_655 ?
O13 Si7 O18 106.7(3) . 2_655 ?
O19 Si7 C37 111.3(5) . . ?
O13 Si7 C37 105.0(4) . . ?
O18 Si7 C37 109.4(4) 2_655 . ?
O20 Si8 O13 114.1(4) . . ?
O20 Si8 O14 111.2(3) . . ?
O13 Si8 O14 105.7(4) . . ?
O20 Si8 C43 110.8(4) . . ?
O13 Si8 C43 105.9(4) . . ?
O14 Si8 C43 108.8(4) . . ?
O21 Si9 O15 108.6(4) . . ?
O21 Si9 O14 110.5(3) . . ?
O15 Si9 O14 106.7(3) . . ?
O21 Si9 C49 112.7(4) . . ?
O15 Si9 C49 110.5(4) . . ?
O14 Si9 C49 107.7(4) . . ?
O22 Si10 O16 115.0(4) . . ?
O22 Si10 O15 110.7(3) . . ?
O16 Si10 O15 106.3(4) . . ?
O22 Si10 C55 110.5(4) . . ?
O16 Si10 C55 104.7(4) . . ?
O15 Si10 C55 109.4(4) . . ?
O23 Si11 O16 113.4(4) . . ?
O23 Si11 O17 111.6(3) . . ?
O16 Si11 O17 107.0(4) . . ?
O23 Si11 C61 112.3(4) . . ?
O16 Si11 C61 105.3(4) . . ?
O17 Si11 C61 106.7(4) . . ?
O24 Si12 O18 109.7(4) . . ?
O24 Si12 O17 110.8(4) . . ?
O18 Si12 O17 106.2(3) . . ?
O24 Si12 C67 111.3(4) . . ?
O18 Si12 C67 110.9(4) . . ?
O17 Si12 C67 107.7(4) . . ?
O26 Na1 O7 107.9(5) . . ?
O26 Na1 O11 145.2(5) . . ?
O7 Na1 O11 75.4(3) . . ?
O26 Na1 O25 98.6(6) . . ?
O7 Na1 O25 134.1(4) . . ?
O11 Na1 O25 103.0(4) . . ?
O7 Na1 O27 117.9(8) . . ?
O11 Na1 O27 122.4(7) . . ?
O25 Na1 O27 101.9(8) . . ?
O10 Na2 O28 114.8(4) . . ?
O10 Na2 O8 74.7(3) . 2_556 ?
O28 Na2 O8 120.3(4) . 2_556 ?
O10 Na2 N1 121.2(4) . . ?
O28 Na2 N1 103.6(4) . . ?
O8 Na2 N1 121.3(4) 2_556 . ?
O10 Na2 O28A 130.7(7) . . ?
O8 Na2 O28A 102.0(8) 2_556 . ?
N1 Na2 O28A 102.7(7) . . ?
O30 Na3 O19 126.3(6) . . ?
O19 Na3 O30A 143.7(10) . . ?
O30 Na3 O29 102.4(5) . . ?
O19 Na3 O29 104.2(4) . . ?
O30A Na3 O29 92.9(10) . . ?
O30 Na3 O23 115.4(6) . . ?
O19 Na3 O23 75.4(3) . . ?
O30A Na3 O23 115.1(10) . . ?
O29 Na3 O23 133.1(4) . . ?
O31A Na4 O22 127.4(5) . . ?
O31A Na4 O20 111.1(5) . 2_655 ?
O22 Na4 O20 74.9(3) . 2_655 ?
O31A Na4 N2 106.1(5) . . ?
O22 Na4 N2 117.4(4) . . ?
O20 Na4 N2 116.8(4) 2_655 . ?
O22 Na4 O31 108.3(4) . . ?
O20 Na4 O31 138.5(4) 2_655 . ?
N2 Na4 O31 98.8(4) . . ?
Si1 O1 Si2 145.5(4) . . ?
Si3 O2 Si2 129.4(4) . . ?
Si3 O3 Si4 127.4(4) . . ?
Si4 O4 Si5 142.9(5) . . ?
Si6 O5 Si5 128.5(4) . . ?
Si6 O6 Si1 127.1(4) . 2_556 ?
Si1 O7 Cu1 131.4(4) . . ?
Si1 O7 Na1 123.6(4) . . ?
Cu1 O7 Na1 96.3(3) . . ?
Si2 O8 Cu2 133.9(4) . 2_556 ?
Si2 O8 Na2 126.1(4) . 2_556 ?
Cu2 O8 Na2 97.1(3) 2_556 2_556 ?
Si3 O9 Cu2 129.3(4) . . ?
Si3 O9 Cu2 129.0(4) . 2_556 ?
Cu2 O9 Cu2 100.7(3) . 2_556 ?
Si4 O10 Cu2 132.9(4) . . ?
Si4 O10 Na2 125.1(4) . . ?
Cu2 O10 Na2 97.2(3) . . ?
Si5 O11 Cu1 135.0(4) . . ?
Si5 O11 Na1 127.3(4) . . ?
Cu1 O11 Na1 96.2(3) . . ?
Si6 O12 Cu1 127.7(4) . 2_556 ?
Si6 O12 Cu1 129.0(4) . . ?
Cu1 O12 Cu1 101.3(3) 2_556 . ?
Si8 O13 Si7 140.1(4) . . ?
Si8 O14 Si9 127.2(4) . . ?
Si9 O15 Si10 129.0(4) . . ?
Si10 O16 Si11 143.0(5) . . ?
Si12 O17 Si11 126.0(4) . . ?
Si12 O18 Si7 128.6(4) . 2_655 ?
Si7 O19 Cu3 134.9(4) . . ?
Si7 O19 Na3 126.6(4) . . ?
Cu3 O19 Na3 97.3(3) . . ?
Si8 O20 Cu4 134.2(4) . . ?
Si8 O20 Na4 125.0(4) . 2_655 ?
Cu4 O20 Na4 96.6(3) . 2_655 ?
Si9 O21 Cu4 129.6(4) . 2_655 ?
Si9 O21 Cu4 128.6(4) . . ?
Cu4 O21 Cu4 100.4(3) 2_655 . ?
Si10 O22 Cu4 133.6(4) . 2_655 ?
Si10 O22 Na4 126.0(4) . . ?
Cu4 O22 Na4 96.9(3) 2_655 . ?
Si11 O23 Cu3 131.2(4) . . ?
Si11 O23 Na3 124.6(4) . . ?
Cu3 O23 Na3 95.7(3) . . ?
Si12 O24 Cu3 128.9(4) . 2_655 ?
Si12 O24 Cu3 128.1(4) . . ?
Cu3 O24 Cu3 101.0(3) 2_655 . ?
C6 C1 C2 117.4(9) . . ?
C6 C1 Si1 122.8(8) . . ?
C2 C1 Si1 119.7(8) . . ?
C3 C2 C1 121.2(11) . . ?
C3 C2 H2 119.4 . . ?
C1 C2 H2 119.4 . . ?
C2 C3 C4 118.8(11) . . ?
C2 C3 H3 120.6 . . ?
C4 C3 H3 120.6 . . ?
C5 C4 C3 120.0(10) . . ?
C5 C4 H4 120.0 . . ?
C3 C4 H4 120.0 . . ?
C4 C5 C6 119.8(10) . . ?
C4 C5 H5 120.1 . . ?
C6 C5 H5 120.1 . . ?
C1 C6 C5 122.8(10) . . ?
C1 C6 H6 118.6 . . ?
C5 C6 H6 118.6 . . ?
C8 C7 C12 117.7(10) . . ?
C8 C7 Si2 122.5(8) . . ?
C12 C7 Si2 119.8(8) . . ?
C7 C8 C9 120.2(11) . . ?
C7 C8 H8 119.9 . . ?
C9 C8 H8 119.9 . . ?
C10 C9 C8 120.6(11) . . ?
C10 C9 H9 119.7 . . ?
C8 C9 H9 119.7 . . ?
C9 C10 C11 120.8(11) . . ?
C9 C10 H10 119.6 . . ?
C11 C10 H10 119.6 . . ?
C10 C11 C12 120.1(12) . . ?
C10 C11 H11 120.0 . . ?
C12 C11 H11 120.0 . . ?
C11 C12 C7 120.6(11) . . ?
C11 C12 H12 119.7 . . ?
C7 C12 H12 119.7 . . ?
C14 C13 C18 118.0(10) . . ?
C14 C13 Si3 120.9(8) . . ?
C18 C13 Si3 121.1(7) . . ?
C13 C14 C15 121.8(10) . . ?
C13 C14 H14 119.1 . . ?
C15 C14 H14 119.1 . . ?
C14 C15 C16 120.1(10) . . ?
C14 C15 H15 120.0 . . ?
C16 C15 H15 120.0 . . ?
C15 C16 C17 119.1(10) . . ?
C15 C16 H16 120.5 . . ?
C17 C16 H16 120.5 . . ?
C18 C17 C16 120.1(10) . . ?
C18 C17 H17 120.0 . . ?
C16 C17 H17 120.0 . . ?
C17 C18 C13 120.9(10) . . ?
C17 C18 H18 119.5 . . ?
C13 C18 H18 119.5 . . ?
C24 C19 C20 116.3(9) . . ?
C24 C19 Si4 123.9(8) . . ?
C20 C19 Si4 119.8(8) . . ?
C21 C20 C19 120.0(11) . . ?
C21 C20 H20 120.0 . . ?
C19 C20 H20 120.0 . . ?
C22 C21 C20 122.2(12) . . ?
C22 C21 H21 118.9 . . ?
C20 C21 H21 118.9 . . ?
C21 C22 C23 119.3(11) . . ?
C21 C22 H22 120.4 . . ?
C23 C22 H22 120.4 . . ?
C24 C23 C22 119.6(12) . . ?
C24 C23 H23 120.2 . . ?
C22 C23 H23 120.2 . . ?
C23 C24 C19 122.6(11) . . ?
C23 C24 H24 118.7 . . ?
C19 C24 H24 118.7 . . ?
C26 C25 C30 117.5(11) . . ?
C26 C25 Si5 122.6(9) . . ?
C30 C25 Si5 119.9(8) . . ?
C25 C26 C27 121.9(14) . . ?
C25 C26 H26 119.0 . . ?
C27 C26 H26 119.0 . . ?
C26 C27 C28 118.4(15) . . ?
C26 C27 H27 120.8 . . ?
C28 C27 H27 120.8 . . ?
C29 C28 C27 119.8(13) . . ?
C29 C28 H28 120.1 . . ?
C27 C28 H28 120.1 . . ?
C28 C29 C30 122.0(13) . . ?
C28 C29 H29 119.0 . . ?
C30 C29 H29 119.0 . . ?
C29 C30 C25 120.3(12) . . ?
C29 C30 H30 119.9 . . ?
C25 C30 H30 119.9 . . ?
C36 C31 C32 118.1(9) . . ?
C36 C31 Si6 120.6(7) . . ?
C32 C31 Si6 121.3(8) . . ?
C33 C32 C31 121.0(11) . . ?
C33 C32 H32 119.5 . . ?
C31 C32 H32 119.5 . . ?
C34 C33 C32 121.0(11) . . ?
C34 C33 H33 119.5 . . ?
C32 C33 H33 119.5 . . ?
C33 C34 C35 119.4(10) . . ?
C33 C34 H34 120.3 . . ?
C35 C34 H34 120.3 . . ?
C36 C35 C34 119.1(10) . . ?
C36 C35 H35 120.4 . . ?
C34 C35 H35 120.4 . . ?
C31 C36 C35 121.4(10) . . ?
C31 C36 H36 119.3 . . ?
C35 C36 H36 119.3 . . ?
C38 C37 C42 118.1(11) . . ?
C38 C37 Si7 122.4(9) . . ?
C42 C37 Si7 119.4(8) . . ?
C37 C38 C39 123.4(15) . . ?
C37 C38 H38 118.3 . . ?
C39 C38 H38 118.3 . . ?
C38 C39 C40 116.0(16) . . ?
C38 C39 H39 122.0 . . ?
C40 C39 H39 122.0 . . ?
C41 C40 C39 119.8(14) . . ?
C41 C40 H40 120.1 . . ?
C39 C40 H40 120.1 . . ?
C40 C41 C42 123.1(15) . . ?
C40 C41 H41 118.5 . . ?
C42 C41 H41 118.5 . . ?
C41 C42 C37 119.4(13) . . ?
C41 C42 H42 120.3 . . ?
C37 C42 H42 120.3 . . ?
C48 C43 C44 116.8(9) . . ?
C48 C43 Si8 123.2(7) . . ?
C44 C43 Si8 120.1(7) . . ?
C43 C44 C45 122.4(11) . . ?
C43 C44 H44 118.8 . . ?
C45 C44 H44 118.8 . . ?
C46 C45 C44 119.8(11) . . ?
C46 C45 H45 120.1 . . ?
C44 C45 H45 120.1 . . ?
C45 C46 C47 118.9(10) . . ?
C45 C46 H46 120.6 . . ?
C47 C46 H46 120.6 . . ?
C46 C47 C48 121.1(11) . . ?
C46 C47 H47 119.4 . . ?
C48 C47 H47 119.4 . . ?
C43 C48 C47 121.0(11) . . ?
C43 C48 H48 119.5 . . ?
C47 C48 H48 119.5 . . ?
C50 C49 C54 118.0(9) . . ?
C50 C49 Si9 120.0(8) . . ?
C54 C49 Si9 122.0(7) . . ?
C51 C50 C49 119.9(10) . . ?
C51 C50 H50 120.0 . . ?
C49 C50 H50 120.0 . . ?
C52 C51 C50 120.8(10) . . ?
C52 C51 H51 119.6 . . ?
C50 C51 H51 119.6 . . ?
C51 C52 C53 119.4(10) . . ?
C51 C52 H52 120.3 . . ?
C53 C52 H52 120.3 . . ?
C54 C53 C52 120.5(11) . . ?
C54 C53 H53 119.8 . . ?
C52 C53 H53 119.8 . . ?
C53 C54 C49 121.4(10) . . ?
C53 C54 H54 119.3 . . ?
C49 C54 H54 119.3 . . ?
C56 C55 C60 117.8(9) . . ?
C56 C55 Si10 122.1(7) . . ?
C60 C55 Si10 120.0(7) . . ?
C55 C56 C57 122.3(10) . . ?
C55 C56 H56 118.8 . . ?
C57 C56 H56 118.8 . . ?
C58 C57 C56 118.3(10) . . ?
C58 C57 H57 120.8 . . ?
C56 C57 H57 120.8 . . ?
C57 C58 C59 121.0(10) . . ?
C57 C58 H58 119.5 . . ?
C59 C58 H58 119.5 . . ?
C58 C59 C60 119.8(11) . . ?
C58 C59 H59 120.1 . . ?
C60 C59 H59 120.1 . . ?
C59 C60 C55 120.7(10) . . ?
C59 C60 H60 119.6 . . ?
C55 C60 H60 119.6 . . ?
C62 C61 C66 116.8(10) . . ?
C62 C61 Si11 122.6(8) . . ?
C66 C61 Si11 120.5(8) . . ?
C61 C62 C63 121.8(10) . . ?
C61 C62 H62 119.1 . . ?
C63 C62 H62 119.1 . . ?
C64 C63 C62 120.5(10) . . ?
C64 C63 H63 119.7 . . ?
C62 C63 H63 119.7 . . ?
C63 C64 C65 119.3(11) . . ?
C63 C64 H64 120.3 . . ?
C65 C64 H64 120.3 . . ?
C64 C65 C66 120.0(12) . . ?
C64 C65 H65 120.0 . . ?
C66 C65 H65 120.0 . . ?
C65 C66 C61 121.5(11) . . ?
C65 C66 H66 119.2 . . ?
C61 C66 H66 119.2 . . ?
C72 C67 C68 117.6(9) . . ?
C72 C67 Si12 121.5(8) . . ?
C68 C67 Si12 120.7(7) . . ?
C69 C68 C67 120.6(10) . . ?
C69 C68 H68 119.7 . . ?
C67 C68 H68 119.7 . . ?
C68 C69 C70 119.6(10) . . ?
C68 C69 H69 120.2 . . ?
C70 C69 H69 120.2 . . ?
C71 C70 C69 120.4(10) . . ?
C71 C70 H70 119.8 . . ?
C69 C70 H70 119.8 . . ?
C70 C71 C72 121.0(11) . . ?
C70 C71 H71 119.5 . . ?
C72 C71 H71 119.5 . . ?
C67 C72 C71 120.8(10) . . ?
C67 C72 H72 119.6 . . ?
C71 C72 H72 119.6 . . ?
C73 O25 Na1 131.2(15) . . ?
C73A O25 Na1 140.2(11) . . ?
C73 O25 H25O 114.9 . . ?
C73A O25 H25O 96.7 . . ?
Na1 O25 H25O 109.9 . . ?
O25 C73 C74 110.2(4) . . ?
O25 C73 H73A 109.6 . . ?
C74 C73 H73A 109.6 . . ?
O25 C73 H73B 109.6 . . ?
C74 C73 H73B 109.6 . . ?
H73A C73 H73B 108.1 . . ?
C73 C74 H74A 109.5 . . ?
C73 C74 H74B 109.5 . . ?
H74A C74 H74B 109.5 . . ?
C73 C74 H74C 109.5 . . ?
H74A C74 H74C 109.5 . . ?
H74B C74 H74C 109.5 . . ?
O25 C73A C74A 110.0(4) . . ?
O25 C73A H73C 109.7 . . ?
C74A C73A H73C 109.7 . . ?
O25 C73A H73D 109.7 . . ?
C74A C73A H73D 109.7 . . ?
H73C C73A H73D 108.2 . . ?
C73A C74A H74D 109.5 . . ?
C73A C74A H74E 109.5 . . ?
H74D C74A H74E 109.5 . . ?
C73A C74A H74F 109.5 . . ?
H74D C74A H74F 109.5 . . ?
H74E C74A H74F 109.5 . . ?
C75 O26 Na1 118.6(9) . . ?
C75 O26 H26O 99.0 . . ?
Na1 O26 H26O 135.5 . . ?
O26 C75 C76 109.8(4) . . ?
O26 C75 H75A 109.7 . . ?
C76 C75 H75A 109.7 . . ?
O26 C75 H75B 109.7 . . ?
C76 C75 H75B 109.7 . . ?
H75A C75 H75B 108.2 . . ?
C75 C76 H76A 109.5 . . ?
C75 C76 H76B 109.5 . . ?
Na1 C76 H76B 103.2 . . ?
H76A C76 H76B 109.5 . . ?
C75 C76 H76C 109.5 . . ?
Na1 C76 H76C 140.5 . . ?
H76A C76 H76C 109.5 . . ?
H76B C76 H76C 109.5 . . ?
Na1 O27 H27A 110.3 . . ?
Na1 O27 H27B 109.5 . . ?
H27A O27 H27B 104.5 . . ?
C77 O28 Na2 108.5(8) . . ?
C77 O28 H28O 124.0 . . ?
Na2 O28 H28O 113.4 . . ?
O28 C77 C78 109.9(4) . . ?
O28 C77 H77A 109.7 . . ?
C78 C77 H77A 109.7 . . ?
O28 C77 H77B 109.7 . . ?
C78 C77 H77B 109.7 . . ?
H77A C77 H77B 108.2 . . ?
C77 C78 H78A 109.5 . . ?
C77 C78 H78B 109.5 . . ?
H78A C78 H78B 109.5 . . ?
C77 C78 H78C 109.5 . . ?
H78A C78 H78C 109.5 . . ?
H78B C78 H78C 109.5 . . ?
C77A O28A Na2 129.6(17) . . ?
C77A O28A H28A 104.8 . . ?
Na2 O28A H28A 107.3 . . ?
O28A C77A C78A 109.9(4) . . ?
O28A C77A H77C 109.7 . . ?
C78A C77A H77C 109.7 . . ?
O28A C77A H77D 109.7 . . ?
C78A C77A H77D 109.7 . . ?
H77C C77A H77D 108.2 . . ?
C77A C78A H78D 109.5 . . ?
C77A C78A H78E 109.5 . . ?
H78D C78A H78E 109.5 . . ?
C77A C78A H78F 109.5 . . ?
H78D C78A H78F 109.5 . . ?
H78E C78A H78F 109.5 . . ?
C79 N1 Na2 178.7(10) . . ?
N1 C79 C80 178.6(13) . . ?
C79 C80 H80A 109.5 . . ?
C79 C80 H80B 109.5 . . ?
H80A C80 H80B 109.5 . . ?
C79 C80 H80C 109.5 . . ?
H80A C80 H80C 109.5 . . ?
H80B C80 H80C 109.5 . . ?
C81 O29 Na3 140.5(9) . . ?
C81 O29 H29O 110.7 . . ?
Na3 O29 H29O 108.5 . . ?
O29 C81 C82 110.2(4) . . ?
O29 C81 H81A 109.6 . . ?
C82 C81 H81A 109.6 . . ?
O29 C81 H81B 109.6 . . ?
C82 C81 H81B 109.6 . . ?
H81A C81 H81B 108.1 . . ?
C81 C82 H82A 109.5 . . ?
C81 C82 H82B 109.5 . . ?
H82A C82 H82B 109.5 . . ?
C81 C82 H82C 109.5 . . ?
H82A C82 H82C 109.5 . . ?
H82B C82 H82C 109.5 . . ?
C83 O30 Na3 117.6(16) . . ?
C83 O30 H30O 109.2 . . ?
Na3 O30 H30O 116.8 . . ?
O30 C83 C84 110.3(4) . . ?
O30 C83 H83A 109.6 . . ?
C84 C83 H83A 109.6 . . ?
O30 C83 H83B 109.6 . . ?
C84 C83 H83B 109.6 . . ?
Na3 C83 H83B 146.9 . . ?
H83A C83 H83B 108.1 . . ?
C83 C84 H84A 109.5 . . ?
C83 C84 H84B 109.5 . . ?
H84A C84 H84B 109.5 . . ?
C83 C84 H84C 109.5 . . ?
H84A C84 H84C 109.5 . . ?
H84B C84 H84C 109.5 . . ?
C83A O30A Na3 125(2) . . ?
C83A O30A H30A 103.4 . . ?
Na3 O30A H30A 128.7 . . ?
O30A C83A C84A 109.9(4) . . ?
O30A C83A H83C 109.7 . . ?
C84A C83A H83C 109.7 . . ?
O30A C83A H83D 109.7 . . ?
C84A C83A H83D 109.7 . . ?
H83C C83A H83D 108.2 . . ?
C83A C84A H84D 109.5 . . ?
C83A C84A H84E 109.5 . . ?
H84D C84A H84E 109.5 . . ?
C83A C84A H84F 109.5 . . ?
H84D C84A H84F 109.5 . . ?
H84E C84A H84F 109.5 . . ?
Na4 O31 H31A 109.5 . . ?
Na4 O31 H31B 109.0 . . ?
H31A O31 H31B 104.5 . . ?
Na4 O31A H31C 109.6 . . ?
Na4 O31A H31D 108.7 . . ?
H31C O31A H31D 104.5 . . ?
C85 N2 Na4 174.7(10) . . ?
N2 C85 C86 178.0(14) . . ?
C85 C86 H86A 109.5 . . ?
C85 C86 H86B 109.5 . . ?
H86A C86 H86B 109.5 . . ?
C85 C86 H86C 109.5 . . ?
H86A C86 H86C 109.5 . . ?
H86B C86 H86C 109.5 . . ?

loop_
_geom_bond_atom_site_label_1
_geom_bond_atom_site_label_2
_geom_bond_distance
_geom_bond_site_symmetry_2
_geom_bond_publ_flag
Cu1 O11 1.902(7) . ?
Cu1 O7 1.920(6) . ?
Cu1 O12 1.954(6) . ?
Cu1 O12 1.954(7) 2_556 ?
Cu2 O8 1.905(6) 2_556 ?
Cu2 O10 1.905(7) . ?
Cu2 O9 1.942(6) . ?
Cu2 O9 1.959(7) 2_556 ?
Cu3 O19 1.901(7) . ?
Cu3 O23 1.931(6) . ?
Cu3 O24 1.952(7) 2_655 ?
Cu3 O24 1.953(6) . ?
Cu4 O20 1.908(6) . ?
Cu4 O22 1.917(6) 2_655 ?
Cu4 O21 1.950(7) 2_655 ?
Cu4 O21 1.960(7) . ?
Si1 O7 1.591(7) . ?
Si1 O1 1.621(7) . ?
Si1 O6 1.648(7) 2_556 ?
Si1 C1 1.886(10) . ?
Si2 O8 1.584(7) . ?
Si2 O1 1.625(7) . ?
Si2 O2 1.637(7) . ?
Si2 C7 1.859(10) . ?
Si3 O9 1.610(7) . ?
Si3 O2 1.628(7) . ?
Si3 O3 1.629(7) . ?
Si3 C13 1.855(11) . ?
Si4 O10 1.594(7) . ?
Si4 O4 1.616(7) . ?
Si4 O3 1.649(7) . ?
Si4 C19 1.862(9) . ?
Si5 O11 1.589(7) . ?
Si5 O4 1.635(7) . ?
Si5 O5 1.652(7) . ?
Si5 C25 1.861(11) . ?
Si6 O12 1.603(7) . ?
Si6 O5 1.635(7) . ?
Si6 O6 1.636(7) . ?
Si6 C31 1.867(10) . ?
Si7 O19 1.592(7) . ?
Si7 O13 1.637(7) . ?
Si7 O18 1.658(6) 2_655 ?
Si7 C37 1.865(11) . ?
Si8 O20 1.583(7) . ?
Si8 O13 1.619(7) . ?
Si8 O14 1.644(7) . ?
Si8 C43 1.871(9) . ?
Si9 O21 1.608(7) . ?
Si9 O15 1.633(7) . ?
Si9 O14 1.646(7) . ?
Si9 C49 1.853(10) . ?
Si10 O22 1.581(6) . ?
Si10 O16 1.625(7) . ?
Si10 O15 1.635(7) . ?
Si10 C55 1.876(10) . ?
Si11 O23 1.585(7) . ?
Si11 O16 1.625(7) . ?
Si11 O17 1.658(7) . ?
Si11 C61 1.873(10) . ?
Si12 O24 1.609(7) . ?
Si12 O18 1.625(6) . ?
Si12 O17 1.639(7) . ?
Si12 C67 1.864(9) . ?
Na1 O26 2.214(16) . ?
Na1 O7 2.232(8) . ?
Na1 O11 2.253(8) . ?
Na1 O25 2.271(12) . ?
Na1 O27 2.29(2) . ?
Na2 O10 2.238(7) . ?
Na2 O28 2.238(12) . ?
Na2 O8 2.242(8) 2_556 ?
Na2 N1 2.356(11) . ?
Na2 O28A 2.39(3) . ?
Na3 O30 2.19(2) . ?
Na3 O19 2.231(8) . ?
Na3 O30A 2.25(4) . ?
Na3 O29 2.252(10) . ?
Na3 O23 2.253(8) . ?
Na4 O31A 2.15(2) . ?
Na4 O22 2.242(7) . ?
Na4 O20 2.258(8) 2_655 ?
Na4 N2 2.331(12) . ?
Na4 O31 2.531(14) . ?
C1 C6 1.344(14) . ?
C1 C2 1.416(13) . ?
C2 C3 1.372(15) . ?
C2 H2 0.9500 . ?
C3 C4 1.412(19) . ?
C3 H3 0.9500 . ?
C4 C5 1.353(17) . ?
C4 H4 0.9500 . ?
C5 C6 1.385(14) . ?
C5 H5 0.9500 . ?
C6 H6 0.9500 . ?
C7 C8 1.383(14) . ?
C7 C12 1.406(14) . ?
C8 C9 1.425(14) . ?
C8 H8 0.9500 . ?
C9 C10 1.325(19) . ?
C9 H9 0.9500 . ?
C10 C11 1.374(19) . ?
C10 H10 0.9500 . ?
C11 C12 1.392(15) . ?
C11 H11 0.9500 . ?
C12 H12 0.9500 . ?
C13 C14 1.383(13) . ?
C13 C18 1.429(14) . ?
C14 C15 1.395(14) . ?
C14 H14 0.9500 . ?
C15 C16 1.399(16) . ?
C15 H15 0.9500 . ?
C16 C17 1.419(16) . ?
C16 H16 0.9500 . ?
C17 C18 1.381(14) . ?
C17 H17 0.9500 . ?
C18 H18 0.9500 . ?
C19 C24 1.383(14) . ?
C19 C20 1.417(14) . ?
C20 C21 1.394(16) . ?
C20 H20 0.9500 . ?
C21 C22 1.332(18) . ?
C21 H21 0.9500 . ?
C22 C23 1.395(18) . ?
C22 H22 0.9500 . ?
C23 C24 1.377(15) . ?
C23 H23 0.9500 . ?
C24 H24 0.9500 . ?
C25 C26 1.371(15) . ?
C25 C30 1.399(15) . ?
C26 C27 1.404(19) . ?
C26 H26 0.9500 . ?
C27 C28 1.41(3) . ?
C27 H27 0.9500 . ?
C28 C29 1.32(2) . ?
C28 H28 0.9500 . ?
C29 C30 1.392(17) . ?
C29 H29 0.9500 . ?
C30 H30 0.9500 . ?
C31 C36 1.393(14) . ?
C31 C32 1.394(13) . ?
C32 C33 1.394(14) . ?
C32 H32 0.9500 . ?
C33 C34 1.364(16) . ?
C33 H33 0.9500 . ?
C34 C35 1.417(17) . ?
C34 H34 0.9500 . ?
C35 C36 1.399(14) . ?
C35 H35 0.9500 . ?
C36 H36 0.9500 . ?
C37 C38 1.385(17) . ?
C37 C42 1.418(16) . ?
C38 C39 1.392(19) . ?
C38 H38 0.9500 . ?
C39 C40 1.48(3) . ?
C39 H39 0.9500 . ?
C40 C41 1.33(2) . ?
C40 H40 0.9500 . ?
C41 C42 1.381(17) . ?
C41 H41 0.9500 . ?
C42 H42 0.9500 . ?
C43 C48 1.381(13) . ?
C43 C44 1.387(14) . ?
C44 C45 1.395(15) . ?
C44 H44 0.9500 . ?
C45 C46 1.363(17) . ?
C45 H45 0.9500 . ?
C46 C47 1.380(17) . ?
C46 H46 0.9500 . ?
C47 C48 1.393(15) . ?
C47 H47 0.9500 . ?
C48 H48 0.9500 . ?
C49 C50 1.406(13) . ?
C49 C54 1.406(14) . ?
C50 C51 1.405(14) . ?
C50 H50 0.9500 . ?
C51 C52 1.386(16) . ?
C51 H51 0.9500 . ?
C52 C53 1.388(16) . ?
C52 H52 0.9500 . ?
C53 C54 1.379(14) . ?
C53 H53 0.9500 . ?
C54 H54 0.9500 . ?
C55 C56 1.381(13) . ?
C55 C60 1.386(13) . ?
C56 C57 1.389(14) . ?
C56 H56 0.9500 . ?
C57 C58 1.372(16) . ?
C57 H57 0.9500 . ?
C58 C59 1.376(16) . ?
C58 H58 0.9500 . ?
C59 C60 1.386(14) . ?
C59 H59 0.9500 . ?
C60 H60 0.9500 . ?
C61 C62 1.372(13) . ?
C61 C66 1.392(15) . ?
C62 C63 1.404(14) . ?
C62 H62 0.9500 . ?
C63 C64 1.344(18) . ?
C63 H63 0.9500 . ?
C64 C65 1.389(19) . ?
C64 H64 0.9500 . ?
C65 C66 1.389(17) . ?
C65 H65 0.9500 . ?
C66 H66 0.9500 . ?
C67 C72 1.390(13) . ?
C67 C68 1.418(14) . ?
C68 C69 1.387(14) . ?
C68 H68 0.9500 . ?
C69 C70 1.394(16) . ?
C69 H69 0.9500 . ?
C70 C71 1.346(16) . ?
C70 H70 0.9500 . ?
C71 C72 1.394(14) . ?
C71 H71 0.9500 . ?
C72 H72 0.9500 . ?
O25 C73 1.428(4) . ?
O25 C73A 1.430(4) . ?
O25 H25O 0.8999 . ?
C73 C74 1.524(4) . ?
C73 H73A 0.9900 . ?
C73 H73B 0.9900 . ?
C74 H74A 0.9800 . ?
C74 H74B 0.9800 . ?
C74 H74C 0.9800 . ?
C73A C74A 1.524(4) . ?
C73A H73C 0.9900 . ?
C73A H73D 0.9900 . ?
C74A H74D 0.9800 . ?
C74A H74E 0.9800 . ?
C74A H74F 0.9800 . ?
O26 C75 1.430(4) . ?
O26 H26O 0.9003 . ?
C75 C76 1.525(4) . ?
C75 H75A 0.9900 . ?
C75 H75B 0.9900 . ?
C76 H76A 0.9800 . ?
C76 H76B 0.9800 . ?
C76 H76C 0.9800 . ?
O27 H27A 0.8999 . ?
O27 H27B 0.8999 . ?
O28 C77 1.430(4) . ?
O28 H28O 0.9001 . ?
C77 C78 1.525(4) . ?
C77 H77A 0.9900 . ?
C77 H77B 0.9900 . ?
C78 H78A 0.9800 . ?
C78 H78B 0.9800 . ?
C78 H78C 0.9800 . ?
O28A C77A 1.429(4) . ?
O28A H28A 0.9000 . ?
C77A C78A 1.525(4) . ?
C77A H77C 0.9900 . ?
C77A H77D 0.9900 . ?
C78A H78D 0.9800 . ?
C78A H78E 0.9800 . ?
C78A H78F 0.9800 . ?
N1 C79 1.159(14) . ?
C79 C80 1.445(16) . ?
C80 H80A 0.9800 . ?
C80 H80B 0.9800 . ?
C80 H80C 0.9800 . ?
O29 C81 1.426(4) . ?
O29 H29O 0.9001 . ?
C81 C82 1.522(4) . ?
C81 H81A 0.9900 . ?
C81 H81B 0.9900 . ?
C82 H82A 0.9800 . ?
C82 H82B 0.9800 . ?
C82 H82C 0.9800 . ?
O30 C83 1.427(4) . ?
O30 H30O 0.8999 . ?
C83 C84 1.522(4) . ?
C83 H83A 0.9900 . ?
C83 H83B 0.9900 . ?
C84 H84A 0.9800 . ?
C84 H84B 0.9800 . ?
C84 H84C 0.9800 . ?
O30A C83A 1.430(4) . ?
O30A H30A 0.9001 . ?
C83A C84A 1.524(4) . ?
C83A H83C 0.9900 . ?
C83A H83D 0.9900 . ?
C84A H84D 0.9800 . ?
C84A H84E 0.9800 . ?
C84A H84F 0.9800 . ?
O31 H31A 0.9000 . ?
O31 H31B 0.9000 . ?
O31A H31C 0.9000 . ?
O31A H31D 0.9002 . ?
N2 C85 1.161(15) . ?
C85 C86 1.430(18) . ?
C86 H86A 0.9800 . ?
C86 H86B 0.9800 . ?
C86 H86C 0.9800 . ?

loop_
_geom_hbond_atom_site_label_D
_geom_hbond_atom_site_label_H
_geom_hbond_atom_site_label_A
_geom_hbond_distance_DH
_geom_hbond_distance_HA
_geom_hbond_distance_DA
_geom_hbond_angle_DHA
_geom_hbond_site_symmetry_A
O25 H25O O3 0.90 1.91 2.790(12) 164.2 .
O26 H26O O31 0.90 1.95 2.851(19) 176.2 1_556
O28 H28O O5 0.90 2.12 2.936(13) 150.7 .
O28A H28A O6 0.90 1.88 2.74(3) 158.9 .
O30 H30O O28 0.90 1.90 2.80(2) 179.6 .
O30A H30A O28A 0.90 2.05 2.91(5) 161.0 .
O31 H31A O17 0.90 2.12 2.924(13) 147.8 .
O31 H31B O26 0.90 2.10 2.851(19) 140.9 1_554

loop_
_geom_torsion_atom_site_label_1
_geom_torsion_atom_site_label_2
_geom_torsion_atom_site_label_3
_geom_torsion_atom_site_label_4
_geom_torsion
_geom_torsion_site_symmetry_1
_geom_torsion_site_symmetry_2
_geom_torsion_site_symmetry_3
_geom_torsion_site_symmetry_4
_geom_torsion_publ_flag
O7 Si1 O1 Si2 -55.1(9) . . . . ?
O6 Si1 O1 Si2 67.4(9) 2_556 . . . ?
C1 Si1 O1 Si2 -178.3(8) . . . . ?
O8 Si2 O1 Si1 -47.3(10) . . . . ?
O2 Si2 O1 Si1 75.3(9) . . . . ?
C7 Si2 O1 Si1 -169.3(8) . . . . ?
O9 Si3 O2 Si2 32.6(6) . . . . ?
O3 Si3 O2 Si2 152.4(5) . . . . ?
C13 Si3 O2 Si2 -90.2(6) . . . . ?
O8 Si2 O2 Si3 -5.3(7) . . . . ?
O1 Si2 O2 Si3 -130.6(5) . . . . ?
C7 Si2 O2 Si3 116.7(6) . . . . ?
O9 Si3 O3 Si4 -34.2(6) . . . . ?
O2 Si3 O3 Si4 -153.3(5) . . . . ?
C13 Si3 O3 Si4 88.8(6) . . . . ?
O10 Si4 O3 Si3 6.8(6) . . . . ?
O4 Si4 O3 Si3 130.6(5) . . . . ?
C19 Si4 O3 Si3 -115.7(5) . . . . ?
O10 Si4 O4 Si5 55.9(9) . . . . ?
O3 Si4 O4 Si5 -66.4(8) . . . . ?
C19 Si4 O4 Si5 178.2(7) . . . . ?
O11 Si5 O4 Si4 44.8(9) . . . . ?
O5 Si5 O4 Si4 -77.2(8) . . . . ?
C25 Si5 O4 Si4 167.1(8) . . . . ?
O12 Si6 O5 Si5 -33.2(6) . . . . ?
O6 Si6 O5 Si5 -152.9(5) . . . . ?
C31 Si6 O5 Si5 90.5(6) . . . . ?
O11 Si5 O5 Si6 6.0(6) . . . . ?
O4 Si5 O5 Si6 130.4(5) . . . . ?
C25 Si5 O5 Si6 -116.0(5) . . . . ?
O12 Si6 O6 Si1 34.3(6) . . . 2_556 ?
O5 Si6 O6 Si1 153.1(5) . . . 2_556 ?
C31 Si6 O6 Si1 -88.6(6) . . . 2_556 ?
O1 Si1 O7 Cu1 87.9(6) . . . . ?
O6 Si1 O7 Cu1 -32.4(7) 2_556 . . . ?
C1 Si1 O7 Cu1 -152.7(5) . . . . ?
O1 Si1 O7 Na1 -51.6(6) . . . . ?
O6 Si1 O7 Na1 -172.0(4) 2_556 . . . ?
C1 Si1 O7 Na1 67.7(6) . . . . ?
O1 Si2 O8 Cu2 96.1(6) . . . 2_556 ?
O2 Si2 O8 Cu2 -24.7(7) . . . 2_556 ?
C7 Si2 O8 Cu2 -145.3(5) . . . 2_556 ?
O1 Si2 O8 Na2 -60.2(6) . . . 2_556 ?
O2 Si2 O8 Na2 179.0(4) . . . 2_556 ?
C7 Si2 O8 Na2 58.4(6) . . . 2_556 ?
O2 Si3 O9 Cu2 155.0(5) . . . . ?
O3 Si3 O9 Cu2 37.4(6) . . . . ?
C13 Si3 O9 Cu2 -83.6(6) . . . . ?
O2 Si3 O9 Cu2 -38.4(6) . . . 2_556 ?
O3 Si3 O9 Cu2 -156.0(5) . . . 2_556 ?
C13 Si3 O9 Cu2 83.0(6) . . . 2_556 ?
O4 Si4 O10 Cu2 -93.9(6) . . . . ?
O3 Si4 O10 Cu2 25.6(7) . . . . ?
C19 Si4 O10 Cu2 146.7(5) . . . . ?
O4 Si4 O10 Na2 55.6(6) . . . . ?
O3 Si4 O10 Na2 175.1(4) . . . . ?
C19 Si4 O10 Na2 -63.8(6) . . . . ?
O4 Si5 O11 Cu1 -99.2(6) . . . . ?
O5 Si5 O11 Cu1 20.8(7) . . . . ?
C25 Si5 O11 Cu1 141.5(6) . . . . ?
O4 Si5 O11 Na1 62.7(6) . . . . ?
O5 Si5 O11 Na1 -177.4(4) . . . . ?
C25 Si5 O11 Na1 -56.7(6) . . . . ?
O5 Si6 O12 Cu1 -157.1(5) . . . 2_556 ?
O6 Si6 O12 Cu1 -40.3(6) . . . 2_556 ?
C31 Si6 O12 Cu1 80.2(6) . . . 2_556 ?
O5 Si6 O12 Cu1 42.3(6) . . . . ?
O6 Si6 O12 Cu1 159.2(5) . . . . ?
C31 Si6 O12 Cu1 -80.4(6) . . . . ?
O20 Si8 O13 Si7 -52.0(8) . . . . ?
O14 Si8 O13 Si7 70.5(7) . . . . ?
C43 Si8 O13 Si7 -174.1(7) . . . . ?
O19 Si7 O13 Si8 -48.1(8) . . . . ?
O18 Si7 O13 Si8 73.9(7) 2_655 . . . ?
C37 Si7 O13 Si8 -170.1(7) . . . . ?
O20 Si8 O14 Si9 -7.2(6) . . . . ?
O13 Si8 O14 Si9 -131.6(5) . . . . ?
C43 Si8 O14 Si9 115.1(5) . . . . ?
O21 Si9 O14 Si8 34.6(6) . . . . ?
O15 Si9 O14 Si8 152.4(4) . . . . ?
C49 Si9 O14 Si8 -88.9(5) . . . . ?
O21 Si9 O15 Si10 -34.4(6) . . . . ?
O14 Si9 O15 Si10 -153.5(5) . . . . ?
C49 Si9 O15 Si10 89.7(6) . . . . ?
O22 Si10 O15 Si9 6.6(7) . . . . ?
O16 Si10 O15 Si9 132.1(5) . . . . ?
C55 Si10 O15 Si9 -115.4(6) . . . . ?
O22 Si10 O16 Si11 44.0(10) . . . . ?
O15 Si10 O16 Si11 -78.8(9) . . . . ?
C55 Si10 O16 Si11 165.4(8) . . . . ?
O23 Si11 O16 Si10 59.5(9) . . . . ?
O17 Si11 O16 Si10 -64.0(9) . . . . ?
C61 Si11 O16 Si10 -177.3(8) . . . . ?
O24 Si12 O17 Si11 -36.4(6) . . . . ?
O18 Si12 O17 Si11 -155.5(4) . . . . ?
C67 Si12 O17 Si11 85.6(6) . . . . ?
O23 Si11 O17 Si12 4.7(6) . . . . ?
O16 Si11 O17 Si12 129.3(5) . . . . ?
C61 Si11 O17 Si12 -118.4(5) . . . . ?
O24 Si12 O18 Si7 33.4(6) . . . 2_655 ?
O17 Si12 O18 Si7 153.3(5) . . . 2_655 ?
C67 Si12 O18 Si7 -89.9(6) . . . 2_655 ?
O13 Si7 O19 Cu3 101.3(6) . . . . ?
O18 Si7 O19 Cu3 -18.6(7) 2_655 . . . ?
C37 Si7 O19 Cu3 -140.3(6) . . . . ?
O13 Si7 O19 Na3 -63.3(6) . . . . ?
O18 Si7 O19 Na3 176.8(4) 2_655 . . . ?
C37 Si7 O19 Na3 55.0(6) . . . . ?
O13 Si8 O20 Cu4 96.0(6) . . . . ?
O14 Si8 O20 Cu4 -23.5(7) . . . . ?
C43 Si8 O20 Cu4 -144.6(6) . . . . ?
O13 Si8 O20 Na4 -55.2(6) . . . 2_655 ?
O14 Si8 O20 Na4 -174.6(4) . . . 2_655 ?
C43 Si8 O20 Na4 64.2(6) . . . 2_655 ?
O15 Si9 O21 Cu4 40.8(6) . . . 2_655 ?
O14 Si9 O21 Cu4 157.5(5) . . . 2_655 ?
C49 Si9 O21 Cu4 -82.0(6) . . . 2_655 ?
O15 Si9 O21 Cu4 -156.0(5) . . . . ?
O14 Si9 O21 Cu4 -39.3(6) . . . . ?
C49 Si9 O21 Cu4 81.2(6) . . . . ?
O16 Si10 O22 Cu4 -96.5(6) . . . 2_655 ?
O15 Si10 O22 Cu4 23.9(7) . . . 2_655 ?
C55 Si10 O22 Cu4 145.3(5) . . . 2_655 ?
O16 Si10 O22 Na4 57.4(6) . . . . ?
O15 Si10 O22 Na4 177.8(4) . . . . ?
C55 Si10 O22 Na4 -60.8(6) . . . . ?
O16 Si11 O23 Cu3 -89.9(6) . . . . ?
O17 Si11 O23 Cu3 31.1(7) . . . . ?
C61 Si11 O23 Cu3 150.9(5) . . . . ?
O16 Si11 O23 Na3 49.9(6) . . . . ?
O17 Si11 O23 Na3 170.9(4) . . . . ?
C61 Si11 O23 Na3 -69.3(6) . . . . ?
O18 Si12 O24 Cu3 -41.1(6) . . . 2_655 ?
O17 Si12 O24 Cu3 -158.1(5) . . . 2_655 ?
C67 Si12 O24 Cu3 82.0(6) . . . 2_655 ?
O18 Si12 O24 Cu3 157.6(5) . . . . ?
O17 Si12 O24 Cu3 40.6(7) . . . . ?
C67 Si12 O24 Cu3 -79.3(6) . . . . ?
O7 Si1 C1 C6 33.7(10) . . . . ?
O1 Si1 C1 C6 158.1(9) . . . . ?
O6 Si1 C1 C6 -88.3(9) 2_556 . . . ?
O7 Si1 C1 C2 -148.5(8) . . . . ?
O1 Si1 C1 C2 -24.2(10) . . . . ?
O6 Si1 C1 C2 89.4(9) 2_556 . . . ?
C6 C1 C2 C3 -1.6(18) . . . . ?
Si1 C1 C2 C3 -179.4(10) . . . . ?
C1 C2 C3 C4 1(2) . . . . ?
C2 C3 C4 C5 0(2) . . . . ?
C3 C4 C5 C6 -1.7(19) . . . . ?
C2 C1 C6 C5 0.3(16) . . . . ?
Si1 C1 C6 C5 178.0(9) . . . . ?
C4 C5 C6 C1 1.4(18) . . . . ?
O8 Si2 C7 C8 -158.1(8) . . . . ?
O1 Si2 C7 C8 -33.8(9) . . . . ?
O2 Si2 C7 C8 80.4(9) . . . . ?
O8 Si2 C7 C12 21.0(10) . . . . ?
O1 Si2 C7 C12 145.2(8) . . . . ?
O2 Si2 C7 C12 -100.6(9) . . . . ?
C12 C7 C8 C9 1.9(15) . . . . ?
Si2 C7 C8 C9 -179.0(8) . . . . ?
C7 C8 C9 C10 -1.7(17) . . . . ?
C8 C9 C10 C11 0(2) . . . . ?
C9 C10 C11 C12 1(2) . . . . ?
C10 C11 C12 C7 -0.3(19) . . . . ?
C8 C7 C12 C11 -1.0(16) . . . . ?
Si2 C7 C12 C11 179.9(9) . . . . ?
O9 Si3 C13 C14 -48.2(8) . . . . ?
O2 Si3 C13 C14 73.2(8) . . . . ?
O3 Si3 C13 C14 -170.4(7) . . . . ?
O9 Si3 C13 C18 133.5(7) . . . . ?
O2 Si3 C13 C18 -105.1(8) . . . . ?
O3 Si3 C13 C18 11.3(8) . . . . ?
C18 C13 C14 C15 -0.3(14) . . . . ?
Si3 C13 C14 C15 -178.7(8) . . . . ?
C13 C14 C15 C16 0.6(16) . . . . ?
C14 C15 C16 C17 -0.2(16) . . . . ?
C15 C16 C17 C18 -0.5(16) . . . . ?
C16 C17 C18 C13 0.8(16) . . . . ?
C14 C13 C18 C17 -0.4(14) . . . . ?
Si3 C13 C18 C17 177.9(8) . . . . ?
O10 Si4 C19 C24 177.3(8) . . . . ?
O4 Si4 C19 C24 53.6(9) . . . . ?
O3 Si4 C19 C24 -60.1(9) . . . . ?
O10 Si4 C19 C20 -4.6(10) . . . . ?
O4 Si4 C19 C20 -128.3(8) . . . . ?
O3 Si4 C19 C20 118.0(8) . . . . ?
C24 C19 C20 C21 -3.2(17) . . . . ?
Si4 C19 C20 C21 178.6(10) . . . . ?
C19 C20 C21 C22 3(2) . . . . ?
C20 C21 C22 C23 -1(2) . . . . ?
C21 C22 C23 C24 1(2) . . . . ?
C22 C23 C24 C19 -1.3(19) . . . . ?
C20 C19 C24 C23 2.6(16) . . . . ?
Si4 C19 C24 C23 -179.3(9) . . . . ?
O11 Si5 C25 C26 122.7(9) . . . . ?
O4 Si5 C25 C26 -1.6(10) . . . . ?
O5 Si5 C25 C26 -115.8(9) . . . . ?
O11 Si5 C25 C30 -56.0(9) . . . . ?
O4 Si5 C25 C30 179.7(8) . . . . ?
O5 Si5 C25 C30 65.6(9) . . . . ?
C30 C25 C26 C27 0.0(18) . . . . ?
Si5 C25 C26 C27 -178.7(11) . . . . ?
C25 C26 C27 C28 -1(2) . . . . ?
C26 C27 C28 C29 2(2) . . . . ?
C27 C28 C29 C30 -2(2) . . . . ?
C28 C29 C30 C25 1(2) . . . . ?
C26 C25 C30 C29 0.1(17) . . . . ?
Si5 C25 C30 C29 178.9(9) . . . . ?
O12 Si6 C31 C36 -144.6(8) . . . . ?
O5 Si6 C31 C36 93.3(8) . . . . ?
O6 Si6 C31 C36 -22.3(9) . . . . ?
O12 Si6 C31 C32 37.9(10) . . . . ?
O5 Si6 C31 C32 -84.2(9) . . . . ?
O6 Si6 C31 C32 160.1(8) . . . . ?
C36 C31 C32 C33 -0.8(16) . . . . ?
Si6 C31 C32 C33 176.8(9) . . . . ?
C31 C32 C33 C34 0.6(19) . . . . ?
C32 C33 C34 C35 -0.1(18) . . . . ?
C33 C34 C35 C36 -0.3(17) . . . . ?
C32 C31 C36 C35 0.4(16) . . . . ?
Si6 C31 C36 C35 -177.2(8) . . . . ?
C34 C35 C36 C31 0.1(17) . . . . ?
O19 Si7 C37 C38 -126.2(11) . . . . ?
O13 Si7 C37 C38 -2.6(12) . . . . ?
O18 Si7 C37 C38 111.5(11) 2_655 . . . ?
O19 Si7 C37 C42 56.4(10) . . . . ?
O13 Si7 C37 C42 -180.0(9) . . . . ?
O18 Si7 C37 C42 -65.9(10) 2_655 . . . ?
C42 C37 C38 C39 -2(2) . . . . ?
Si7 C37 C38 C39 -179.9(14) . . . . ?
C37 C38 C39 C40 0(3) . . . . ?
C38 C39 C40 C41 0(3) . . . . ?
C39 C40 C41 C42 1(3) . . . . ?
C40 C41 C42 C37 -4(2) . . . . ?
C38 C37 C42 C41 4.2(18) . . . . ?
Si7 C37 C42 C41 -178.3(10) . . . . ?
O20 Si8 C43 C48 -170.9(8) . . . . ?
O13 Si8 C43 C48 -46.7(10) . . . . ?
O14 Si8 C43 C48 66.5(9) . . . . ?
O20 Si8 C43 C44 8.9(10) . . . . ?
O13 Si8 C43 C44 133.2(8) . . . . ?
O14 Si8 C43 C44 -113.6(9) . . . . ?
C48 C43 C44 C45 3.4(17) . . . . ?
Si8 C43 C44 C45 -176.4(10) . . . . ?
C43 C44 C45 C46 -3(2) . . . . ?
C44 C45 C46 C47 1(2) . . . . ?
C45 C46 C47 C48 0.4(19) . . . . ?
C44 C43 C48 C47 -2.0(16) . . . . ?
Si8 C43 C48 C47 177.8(9) . . . . ?
C46 C47 C48 C43 0.2(18) . . . . ?
O21 Si9 C49 C50 48.2(9) . . . . ?
O15 Si9 C49 C50 -73.5(8) . . . . ?
O14 Si9 C49 C50 170.3(7) . . . . ?
O21 Si9 C49 C54 -133.5(8) . . . . ?
O15 Si9 C49 C54 104.8(8) . . . . ?
O14 Si9 C49 C54 -11.4(9) . . . . ?
C54 C49 C50 C51 -0.4(15) . . . . ?
Si9 C49 C50 C51 178.0(8) . . . . ?
C49 C50 C51 C52 -1.7(16) . . . . ?
C50 C51 C52 C53 2.0(18) . . . . ?
C51 C52 C53 C54 -0.2(18) . . . . ?
C52 C53 C54 C49 -1.9(17) . . . . ?
C50 C49 C54 C53 2.2(15) . . . . ?
Si9 C49 C54 C53 -176.1(9) . . . . ?
O22 Si10 C55 C56 157.5(7) . . . . ?
O16 Si10 C55 C56 33.2(9) . . . . ?
O15 Si10 C55 C56 -80.4(8) . . . . ?
O22 Si10 C55 C60 -25.6(9) . . . . ?
O16 Si10 C55 C60 -149.9(8) . . . . ?
O15 Si10 C55 C60 96.5(8) . . . . ?
C60 C55 C56 C57 1.5(15) . . . . ?
Si10 C55 C56 C57 178.4(8) . . . . ?
C55 C56 C57 C58 -1.8(16) . . . . ?
C56 C57 C58 C59 1.6(17) . . . . ?
C57 C58 C59 C60 -1.3(18) . . . . ?
C58 C59 C60 C55 1.0(16) . . . . ?
C56 C55 C60 C59 -1.0(15) . . . . ?
Si10 C55 C60 C59 -178.1(8) . . . . ?
O23 Si11 C61 C62 -25.4(10) . . . . ?
O16 Si11 C61 C62 -149.2(9) . . . . ?
O17 Si11 C61 C62 97.2(9) . . . . ?
O23 Si11 C61 C66 151.1(10) . . . . ?
O16 Si11 C61 C66 27.3(11) . . . . ?
O17 Si11 C61 C66 -86.3(11) . . . . ?
C66 C61 C62 C63 3.1(16) . . . . ?
Si11 C61 C62 C63 179.8(8) . . . . ?
C61 C62 C63 C64 -2.1(18) . . . . ?
C62 C63 C64 C65 0(2) . . . . ?
C63 C64 C65 C66 0(3) . . . . ?
C64 C65 C66 C61 1(3) . . . . ?
C62 C61 C66 C65 -3(2) . . . . ?
Si11 C61 C66 C65 -179.3(13) . . . . ?
O24 Si12 C67 C72 -39.8(9) . . . . ?
O18 Si12 C67 C72 82.6(9) . . . . ?
O17 Si12 C67 C72 -161.5(8) . . . . ?
O24 Si12 C67 C68 143.9(8) . . . . ?
O18 Si12 C67 C68 -93.6(8) . . . . ?
O17 Si12 C67 C68 22.2(9) . . . . ?
C72 C67 C68 C69 0.1(15) . . . . ?
Si12 C67 C68 C69 176.5(8) . . . . ?
C67 C68 C69 C70 0.0(15) . . . . ?
C68 C69 C70 C71 -0.2(17) . . . . ?
C69 C70 C71 C72 0.3(18) . . . . ?
C68 C67 C72 C71 0.0(15) . . . . ?
Si12 C67 C72 C71 -176.4(9) . . . . ?
C70 C71 C72 C67 -0.2(18) . . . . ?
C73A O25 C73 C74 -5(4) . . . . ?
Na1 O25 C73 C74 120(2) . . . . ?
Na1 O25 C73A C74A 17(4) . . . . ?
Na1 O26 C75 C76 15(3) . . . . ?
Na2 O28 C77 C78 171.0(11) . . . . ?
Na2 O28A C77A C78A -176(2) . . . . ?
Na3 O29 C81 C82 -124.5(13) . . . . ?
Na3 O30 C83 C84 70(2) . . . . ?
Na3 O30A C83A C84A -19(6) . . . . ?
